data_7157396
loop_
_publ_author_name
'Kato, Shin-Ichiro'
'Kijima, Tomokazu'
'Shiota, Yoshihito'
'Abe, Tsukasa'
'Kuwako, Satoshi'
'Miyauchi, Hidenori'
'Yoshikawa, Naoki'
'Yamamoto, Koji'
'Yoshizawa, Kazunari'
'Yoshihara, Toshitada'
'Tobita, Seiji'
'Nakamura, Yosuke'

_publ_section_title
;
 Chemical transformations of push-pull fluorenones: push-pull
 dibenzodicyanofulvenes as well as fluorenone- and
 dibenzodicyanofulvene-tetracyanobutadiene conjugates.
;
_journal_issue 22
_journal_name_full 'Organic &amp; biomolecular chemistry'
_journal_page_first 4198
_journal_page_last 4209
_journal_paper_doi 10.1039/c9ob02706h
_journal_volume 18
_journal_year 2020
_chemical_formula_moiety 'C55 H46 Cl3 N3'
_chemical_formula_sum 'C55 H46 Cl3 N3'
_chemical_formula_weight 855.35
_space_group_crystal_system triclinic
_space_group_IT_number 2
_space_group_name_Hall '-P 1'
_space_group_name_H-M_alt 'P -1'
_atom_sites_solution_hydrogens geom
_atom_sites_solution_primary direct
_atom_sites_solution_secondary difmap
_audit_update_record
;
2019-06-03 deposited with the CCDC.	2020-03-11 downloaded from the CCDC.
;
_cell_angle_alpha 74.57(2)
_cell_angle_beta 84.71(2)
_cell_angle_gamma 81.550(16)
_cell_formula_units_Z 2
_cell_length_a 9.2808(17)
_cell_length_b 15.164(2)
_cell_length_c 16.814(4)
_cell_measurement_reflns_used 1661
_cell_measurement_temperature 123
_cell_measurement_theta_max 68.20
_cell_measurement_theta_min 30.70
_cell_volume 2252.7(8)
_computing_cell_refinement 'CrystalClear-SM Expert 2.1 b29'
_computing_data_collection 'CrystalClear-SM Expert 2.1 b29 (Rigaku, 2013)'
_computing_data_reduction 'CrystalClear-SM Expert 2.1 b29'
_computing_molecular_graphics 'CrystalStructure 4.1'
_computing_publication_material 'CrystalStructure 4.1 (Rigaku, 2014)'
_computing_structure_refinement 'SHELXL2013 (Sheldrick, 2008)'
_computing_structure_solution 'SIR2011 (Burla, et al., 2012)'
_diffrn_ambient_temperature 123
_diffrn_detector_area_resol_mean 5.814
_diffrn_measured_fraction_theta_full 0.956
_diffrn_measured_fraction_theta_max 0.953
_diffrn_measurement_device_type 'Rigaku XtaLAB P200'
_diffrn_measurement_method \w
_diffrn_radiation_type 'Cu K\a'
_diffrn_radiation_wavelength 1.54187
_diffrn_reflns_av_R_equivalents 0.0747
_diffrn_reflns_Laue_measured_fraction_full 0.956
_diffrn_reflns_Laue_measured_fraction_max 0.953
_diffrn_reflns_limit_h_max 11
_diffrn_reflns_limit_h_min -11
_diffrn_reflns_limit_k_max 18
_diffrn_reflns_limit_k_min -18
_diffrn_reflns_limit_l_max 19
_diffrn_reflns_limit_l_min -15
_diffrn_reflns_number 23010
_diffrn_reflns_point_group_measured_fraction_full 0.956
_diffrn_reflns_point_group_measured_fraction_max 0.953
_diffrn_reflns_theta_full 67.687
_diffrn_reflns_theta_max 68.502
_diffrn_reflns_theta_min 6.015
_diffrn_standards_number 0
_exptl_absorpt_coefficient_mu 2.150
_exptl_absorpt_correction_T_max 0.979
_exptl_absorpt_correction_T_min 0.284
_exptl_absorpt_correction_type multi-scan
_exptl_absorpt_process_details 'REQAB (Rigaku, 1998)'
_exptl_crystal_colour orange
_exptl_crystal_density_diffrn 1.261
_exptl_crystal_density_method 'not measured'
_exptl_crystal_description platelet
_exptl_crystal_F_000 896.00
_exptl_crystal_size_max 0.580
_exptl_crystal_size_mid 0.020
_exptl_crystal_size_min 0.010
_refine_diff_density_max 0.81
_refine_diff_density_min -0.73
_refine_ls_extinction_method none
_refine_ls_goodness_of_fit_ref 0.993
_refine_ls_hydrogen_treatment constr
_refine_ls_number_parameters 593
_refine_ls_number_reflns 7909
_refine_ls_number_restraints 0
_refine_ls_R_factor_all 0.1015
_refine_ls_R_factor_gt 0.0786
_refine_ls_shift/su_max 0.000
_refine_ls_structure_factor_coef Fsqd
_refine_ls_weighting_details 'w = 1/[\s^2^(Fo^2^)+(0.1492P)^2^+0.0000P] where P=(Fo^2^+2Fc^2^)/3'
_refine_ls_weighting_scheme calc
_refine_ls_wR_factor_gt 0.2191
_refine_ls_wR_factor_ref 0.2312
_reflns_number_gt 5194
_reflns_number_total 7909
_reflns_threshold_expression F^2^>2.0\s(F^2^)
_cod_data_source_file c9ob02706h2.cif
_cod_data_source_block kiji_NPh2_CN2_02_
_cod_depositor_comments 'Adding full bibliography for 7157394--7157405.cif.'
_cod_database_code 7157396
_shelxl_res_file
;
TITL kiji_NPh2_CN2_02_
CELL  1.54187 9.28080 15.16400 16.81400 74.570 84.710 81.550
ZERR  2 0.00170 0.00200 0.00400 0.020 0.020 0.016
LATT 1
SFAC C H N CL
UNIT 110 92 6 6
L.S. 50
FMAP 2
PLAN -25
WPDB -2
HTAB
LIST 4
TEMP -150.0
ACTA
SIZE 0.580 0.020 0.010
WGHT    0.149200
FVAR       0.73168   0.44055
PART 1
CL59  4    0.264954    0.652256    0.422691    21.00000    0.08498    0.13264 =
         0.15174   -0.01350   -0.02714    0.01692
CL60  4    0.538934    0.565841    0.361196    21.00000    0.18685    0.10060 =
         0.16674   -0.09861    0.09338   -0.06561
CL61  4    0.534219    0.663426    0.485845    21.00000    0.06488    0.04727 =
         0.06635   -0.01245   -0.02280   -0.00791
PART 2
CL63  4    0.388653    0.652189    0.336905   -21.00000    0.20488    0.06846 =
         0.22701    0.01717   -0.16922   -0.03219
CL64  4    0.644949    0.565497    0.413663   -21.00000    0.09501    0.26497 =
         0.16138    0.07967    0.00397    0.07896
CL65  4    0.400508    0.646964    0.495238   -21.00000    0.45733    0.17388 =
         0.13938   -0.05569    0.03351    0.10865
PART 0
N16   3    0.538411    0.897128    0.974992    11.00000    0.03588    0.06766 =
         0.03562   -0.02022   -0.01345    0.01990
N18   3    0.583813    0.709439    0.833927    11.00000    0.02993    0.04900 =
         0.06423   -0.01875   -0.02451    0.01693
N25   3    0.151808    0.967286    0.211296    11.00000    0.03446    0.03269 =
         0.02348   -0.01147   -0.01354    0.01521
C1    1    0.370539    0.932629    0.786737    11.00000    0.01260    0.03831 =
         0.02650   -0.01078   -0.00641    0.00925
C2    1    0.324792    0.924911    0.707525    11.00000    0.01320    0.03364 =
         0.02723   -0.00839   -0.00609    0.00842
C3    1    0.303062    0.848548    0.679878    11.00000    0.01206    0.03392 =
         0.02733   -0.00964   -0.00636    0.01049
C4    1    0.275300    0.865643    0.596542    11.00000    0.01699    0.02997 =
         0.03146   -0.01100   -0.00908    0.01002
AFIX  43
H4    2    0.266384    0.814567    0.575470    11.00000   -1.20000
AFIX   0
C5    1    0.260038    0.952981    0.542882    11.00000    0.01039    0.03590 =
         0.02865   -0.00898   -0.00773    0.00905
C6    1    0.264847    1.031050    0.574108    11.00000    0.01335    0.03192 =
         0.02836   -0.00913   -0.00705    0.00869
C7    1    0.298195    1.015081    0.656083    11.00000    0.01337    0.03102 =
         0.03084   -0.01043   -0.00467    0.00801
C8    1    0.308363    1.081359    0.705220    11.00000    0.01610    0.03784 =
         0.03346   -0.01357   -0.00903    0.01096
C9    1    0.292367    1.177363    0.685237    11.00000    0.03932    0.03159 =
         0.04104   -0.01032   -0.01616    0.01052
AFIX  43
H9    2    0.276377    1.212461    0.630169    11.00000   -1.20000
AFIX   0
C10   1    0.300314    1.220833    0.747737    11.00000    0.04863    0.03666 =
         0.05348   -0.01945   -0.02319    0.01354
AFIX  43
H10   2    0.290228    1.286284    0.734645    11.00000   -1.20000
AFIX   0
C11   1    0.322356    1.171379    0.827723    11.00000    0.04571    0.04512 =
         0.05023   -0.02674   -0.02138    0.01704
AFIX  43
H11   2    0.322524    1.202775    0.869645    11.00000   -1.20000
AFIX   0
C12   1    0.344353    1.075947    0.847631    11.00000    0.03131    0.04764 =
         0.03487   -0.01768   -0.01462    0.01567
AFIX  43
H12   2    0.362650    1.041611    0.902653    11.00000   -1.20000
AFIX   0
C13   1    0.339322    1.031064    0.786117    11.00000    0.01810    0.03915 =
         0.03203   -0.01139   -0.00922    0.01051
C14   1    0.452472    0.868517    0.843727    11.00000    0.01667    0.03990 =
         0.02806   -0.01105   -0.00883    0.01047
C15   1    0.498279    0.887435    0.915753    11.00000    0.02156    0.04874 =
         0.03085   -0.01363   -0.00804    0.01497
C17   1    0.518446    0.779279    0.835660    11.00000    0.02203    0.04232 =
         0.03352   -0.00915   -0.01634    0.01086
C19   1    0.232591    0.961321    0.455661    11.00000    0.01457    0.03302 =
         0.02843   -0.00961   -0.00895    0.00892
C20   1    0.319016    0.904245    0.412706    11.00000    0.02366    0.03901 =
         0.02970   -0.01265   -0.01539    0.01995
AFIX  43
H20   2    0.397103    0.862337    0.439326    11.00000   -1.20000
AFIX   0
C21   1    0.294064    0.907035    0.332395    11.00000    0.02422    0.04204 =
         0.03513   -0.01780   -0.01280    0.02184
AFIX  43
H21   2    0.355931    0.867951    0.304328    11.00000   -1.20000
AFIX   0
C22   1    0.179395    0.966422    0.292210    11.00000    0.01864    0.03360 =
         0.02736   -0.00900   -0.01003    0.00944
C23   1    0.091454    1.023617    0.334844    11.00000    0.01403    0.03125 =
         0.02949   -0.00773   -0.00970    0.01149
AFIX  43
H23   2    0.011874    1.064364    0.308633    11.00000   -1.20000
AFIX   0
C24   1    0.118511    1.021701    0.414004    11.00000    0.01505    0.03290 =
         0.02711   -0.00984   -0.00755    0.00948
AFIX  43
H24   2    0.058474    1.062290    0.441310    11.00000   -1.20000
AFIX   0
C26   1    0.171340    0.880882    0.189665    11.00000    0.02452    0.03350 =
         0.02911   -0.01096   -0.01477    0.01566
C27   1    0.082656    0.814886    0.227860    11.00000    0.03640    0.04447 =
         0.04640   -0.02001    0.00028    0.00827
AFIX  43
H27   2    0.007756    0.827300    0.267352    11.00000   -1.20000
AFIX   0
C28   1    0.102627    0.730102    0.208685    11.00000    0.04549    0.04094 =
         0.05952   -0.01482   -0.00458    0.00348
AFIX  43
H28   2    0.041081    0.684706    0.234957    11.00000   -1.20000
AFIX   0
C29   1    0.210580    0.711858    0.152127    11.00000    0.04486    0.03572 =
         0.05758   -0.02030   -0.02035    0.02103
AFIX  43
H29   2    0.225224    0.653547    0.139648    11.00000   -1.20000
AFIX   0
C30   1    0.297636    0.778141    0.113489    11.00000    0.03659    0.04653 =
         0.04511   -0.02152   -0.00385    0.02156
AFIX  43
H30   2    0.372121    0.765657    0.073811    11.00000   -1.20000
AFIX   0
C31   1    0.278146    0.862970    0.131673    11.00000    0.02663    0.04001 =
         0.03699   -0.01414   -0.00782    0.01377
AFIX  43
H31   2    0.338334    0.908720    0.104198    11.00000   -1.20000
AFIX   0
C32   1    0.111404    1.050412    0.151099    11.00000    0.02071    0.03791 =
         0.02655   -0.01040   -0.00710    0.01779
C33   1    0.027534    1.049788    0.087512    11.00000    0.05159    0.04187 =
         0.04488   -0.02118   -0.02875    0.02134
AFIX  43
H33   2   -0.007871    0.994664    0.085832    11.00000   -1.20000
AFIX   0
C34   1   -0.004483    1.130316    0.026194    11.00000    0.07111    0.05676 =
         0.04267   -0.02173   -0.04064    0.03611
AFIX  43
H34   2   -0.059968    1.129409   -0.018257    11.00000   -1.20000
AFIX   0
C35   1    0.042566    1.211643    0.028436    11.00000    0.05391    0.04386 =
         0.03399   -0.00987   -0.00888    0.02757
AFIX  43
H35   2    0.020038    1.266326   -0.014022    11.00000   -1.20000
AFIX   0
C36   1    0.122396    1.212461    0.092873    11.00000    0.02938    0.03957 =
         0.03528   -0.00346   -0.00273    0.00959
AFIX  43
H36   2    0.154296    1.268301    0.095491    11.00000   -1.20000
AFIX   0
C37   1    0.156626    1.132865    0.153816    11.00000    0.01783    0.04172 =
         0.03099   -0.00808   -0.00540    0.00815
AFIX  43
H37   2    0.211780    1.134369    0.198205    11.00000   -1.20000
AFIX   0
C38   1    0.293520    0.755085    0.734468    11.00000    0.01594    0.03331 =
         0.03100   -0.00757   -0.01215    0.00944
C39   1    0.219263    0.742642    0.811474    11.00000    0.01735    0.03350 =
         0.03334   -0.00794   -0.00681    0.01138
AFIX  43
H39   2    0.170615    0.794835    0.828407    11.00000   -1.20000
AFIX   0
C40   1    0.215007    0.655325    0.863989    11.00000    0.02084    0.03916 =
         0.03497   -0.00219   -0.00627    0.01112
AFIX  43
H40   2    0.163963    0.648985    0.916434    11.00000   -1.20000
AFIX   0
C41   1    0.283725    0.576677    0.841748    11.00000    0.02343    0.03156 =
         0.04668   -0.00127   -0.01215    0.01279
C42   1    0.351957    0.589365    0.763196    11.00000    0.02297    0.03302 =
         0.04937   -0.01169   -0.00745    0.01529
AFIX  43
H42   2    0.396363    0.536903    0.745232    11.00000   -1.20000
AFIX   0
C43   1    0.357112    0.676136    0.710399    11.00000    0.02134    0.03652 =
         0.03257   -0.01028   -0.00884    0.01061
AFIX  43
H43   2    0.404534    0.682160    0.657036    11.00000   -1.20000
AFIX   0
C44   1    0.286998    0.479945    0.900263    11.00000    0.04802    0.03870 =
         0.05840    0.00643   -0.00445    0.01759
C45   1    0.226265    0.482606    0.986404    11.00000    0.08229    0.04615 =
         0.06839    0.01965    0.00567    0.01915
AFIX 137
H45A  2    0.240115    0.420329    1.023293    11.00000   -1.20000
H45B  2    0.121927    0.505584    0.984891    11.00000   -1.20000
H45C  2    0.277430    0.523627    1.006801    11.00000   -1.20000
AFIX   0
C46   1    0.444589    0.433898    0.906254    11.00000    0.07271    0.08123 =
         0.08899    0.02619   -0.00007    0.05544
AFIX 137
H46A  2    0.449272    0.375744    0.949426    11.00000   -1.20000
H46B  2    0.505221    0.474892    0.920045    11.00000   -1.20000
H46C  2    0.480529    0.421473    0.853142    11.00000   -1.20000
AFIX   0
C47   1    0.198790    0.422619    0.865453    11.00000    0.13112    0.03790 =
         0.10135    0.01213   -0.02554   -0.01613
AFIX 137
H47A  2    0.095394    0.447815    0.866985    11.00000   -1.20000
H47B  2    0.210892    0.358571    0.898833    11.00000   -1.20000
H47C  2    0.233534    0.424718    0.808225    11.00000   -1.20000
AFIX   0
C48   1    0.230522    1.125926    0.519622    11.00000    0.02262    0.03237 =
         0.02978   -0.01122   -0.01168    0.00754
C49   1    0.321186    1.159742    0.450982    11.00000    0.02284    0.03617 =
         0.03666   -0.00644   -0.01111    0.00310
AFIX  43
H49   2    0.411131    1.124324    0.441169    11.00000   -1.20000
AFIX   0
C50   1    0.281491    1.244649    0.396766    11.00000    0.02995    0.04152 =
         0.04106    0.00130   -0.01045   -0.00151
AFIX  43
H50   2    0.344854    1.266198    0.350133    11.00000   -1.20000
AFIX   0
C51   1    0.151573    1.298954    0.408882    11.00000    0.03847    0.03348 =
         0.05079   -0.00342   -0.02111    0.00483
C52   1    0.062066    1.264457    0.477913    11.00000    0.03672    0.03432 =
         0.04578   -0.01187   -0.01596    0.01619
AFIX  43
H52   2   -0.027529    1.300084    0.487968    11.00000   -1.20000
AFIX   0
C53   1    0.100232    1.179430    0.532417    11.00000    0.03085    0.03647 =
         0.03062   -0.00974   -0.00959    0.01076
AFIX  43
H53   2    0.036616    1.157685    0.578870    11.00000   -1.20000
AFIX   0
C54   1    0.107078    1.389641    0.345007    11.00000    0.04614    0.04370 =
         0.07512    0.01113   -0.02380    0.00723
C55   1    0.072167    1.364498    0.265820    11.00000    0.06337    0.08232 =
         0.07132    0.01022   -0.02903    0.01424
AFIX 137
H55A  2   -0.012690    1.330559    0.277691    11.00000   -1.20000
H55B  2    0.156408    1.325963    0.247829    11.00000   -1.20000
H55C  2    0.050741    1.421096    0.221942    11.00000   -1.20000
AFIX   0
C56   1    0.234130    1.444457    0.320653    11.00000    0.09454    0.04737 =
         0.15275    0.03559   -0.05875   -0.01627
AFIX 137
H56A  2    0.320809    1.404510    0.307296    11.00000   -1.20000
H56B  2    0.253142    1.468788    0.366612    11.00000   -1.20000
H56C  2    0.211136    1.495754    0.272199    11.00000   -1.20000
AFIX   0
C57   1   -0.029856    1.442912    0.371298    11.00000    0.11046    0.05480 =
         0.08737    0.00419   -0.01688    0.04169
AFIX 137
H57A  2   -0.013833    1.460850    0.421327    11.00000   -1.20000
H57B  2   -0.109132    1.404368    0.382735    11.00000   -1.20000
H57C  2   -0.056110    1.498340    0.327018    11.00000   -1.20000
PART 1
AFIX   0
C58   1    0.463114    0.591805    0.434187    21.00000    0.08253    0.03722 =
         0.10003   -0.01978    0.01428    0.00654
AFIX  13
H58A  2    0.455780    0.532164    0.476785    21.00000   -1.20000
AFIX   0
PART 2
C62   1    0.457612    0.657962    0.400383   -21.00000    0.13774    0.07342 =
         0.07009   -0.03318    0.01904   -0.00892
AFIX  13
H58B  2    0.492370    0.719994    0.382652   -21.00000   -1.20000
AFIX   0
HKLF 4
 
REM  kiji_NPh2_CN2_02_
REM R1 =  0.0786 for    5194 Fo > 4sig(Fo)  and  0.1015 for all    7909 data
REM    593 parameters refined using      0 restraints
 
END  
     
WGHT      0.1515      0.0000 

REM Instructions for potential hydrogen bonds
EQIV $1 -x+1, -y+1, -z+1
HTAB C58 Cl60_$1
HTAB C58 Cl61_$1

REM Highest difference peak  0.807,  deepest hole -0.728,  1-sigma level  0.070
Q1    1   0.5966  0.6241  0.4620  11.00000  0.05    0.81
Q2    1   0.0756  1.4755  0.4197  11.00000  0.05    0.56
Q3    1   0.3425  0.6623  0.3821  11.00000  0.05    0.42
Q4    1   0.3738  0.6363  0.4963  11.00000  0.05    0.41
Q5    1  -0.0295  1.4001  0.3156  11.00000  0.05    0.38
Q6    1   0.5957  0.4732  0.4575  11.00000  0.05    0.37
Q7    1   0.5563  0.4974  0.4327  11.00000  0.05    0.36
Q8    1   0.6182  0.5413  0.3998  11.00000  0.05    0.31
Q9    1   0.1943  1.4690  0.3968  11.00000  0.05    0.30
Q10   1   0.3972  0.5836  0.3689  11.00000  0.05    0.27
Q11   1   0.4091  0.6481  0.3168  11.00000  0.05    0.26
Q12   1   0.3339  0.5729  0.4503  11.00000  0.05    0.24
Q13   1   0.3273  1.1374  0.6727  11.00000  0.05    0.24
Q14   1   0.1857  0.9035  0.3350  11.00000  0.05    0.23
Q15   1   0.2979  1.0404  0.5782  11.00000  0.05    0.23
Q16   1   0.3950  0.8223  0.4413  11.00000  0.05    0.23
Q17   1   0.2382  1.0682  0.1467  11.00000  0.05    0.22
Q18   1   0.6212  0.6038  0.5295  11.00000  0.05    0.22
Q19   1   0.3755  0.6404  0.4354  11.00000  0.05    0.22
Q20   1   0.5895  0.6990  0.4750  11.00000  0.05    0.21
Q21   1   0.4522  0.7197  0.3282  11.00000  0.05    0.21
Q22   1   0.2153  0.9024  0.7105  11.00000  0.05    0.21
Q23   1   0.3350  0.7553  0.7965  11.00000  0.05    0.21
Q24   1   0.4699  0.7289  0.8435  11.00000  0.05    0.20
Q25   1   0.1592  0.8158  0.2256  11.00000  0.05    0.20
;

loop_
_symmetry_equiv_pos_site_id
_space_group_symop_operation_xyz
1 +X,+Y,+Z
2 -X,-Y,-Z

loop_
_atom_site_label
_atom_site_type_symbol
_atom_site_fract_x
_atom_site_fract_y
_atom_site_fract_z
_atom_site_U_iso_or_equiv
_atom_site_adp_type
_atom_site_occupancy
_atom_site_site_symmetry_multiplicity
_atom_site_calc_flag
_atom_site_refinement_flags
_atom_site_disorder_assembly
_atom_site_disorder_group
Cl59 Cl 0.2650(5) 0.6523(3) 0.4227(4) 0.1294(18) Uani 0.441(4) 2 d . . .
Cl60 Cl 0.5389(6) 0.5658(3) 0.3612(3) 0.141(3) Uani 0.441(4) 2 d . . .
Cl61 Cl 0.5342(3) 0.66343(16) 0.48584(18) 0.0586(8) Uani 0.441(4) 2 d . . .
Cl63 Cl 0.3887(5) 0.65219(19) 0.3369(3) 0.166(3) Uani 0.559(4) 2 d . . .
Cl64 Cl 0.6450(5) 0.5655(5) 0.4137(3) 0.211(3) Uani 0.559(4) 2 d . . .
Cl65 Cl 0.4005(13) 0.6470(4) 0.4952(4) 0.273(6) Uani 0.559(4) 2 d . . .
N16 N 0.5384(3) 0.8971(2) 0.97499(19) 0.0470(7) Uani 1 2 d . . .
N18 N 0.5838(3) 0.7094(2) 0.8339(2) 0.0478(8) Uani 1 2 d . . .
N25 N 0.1518(3) 0.96729(16) 0.21130(15) 0.0306(6) Uani 1 2 d . . .
C1 C 0.3705(3) 0.93263(19) 0.78674(18) 0.0263(6) Uani 1 2 d . . .
C2 C 0.3248(3) 0.92491(19) 0.70753(18) 0.0254(6) Uani 1 2 d . . .
C3 C 0.3031(3) 0.84855(19) 0.67988(18) 0.0251(6) Uani 1 2 d . . .
C4 C 0.2753(3) 0.86564(19) 0.59654(18) 0.0264(6) Uani 1 2 d . . .
C5 C 0.2600(3) 0.95298(19) 0.54288(18) 0.0257(6) Uani 1 2 d . . .
C6 C 0.2648(3) 1.03105(18) 0.57411(18) 0.0251(6) Uani 1 2 d . . .
C7 C 0.2982(3) 1.01508(18) 0.65608(18) 0.0255(6) Uani 1 2 d . . .
C8 C 0.3084(3) 1.0814(2) 0.70522(19) 0.0293(7) Uani 1 2 d . . .
C9 C 0.2924(3) 1.1774(2) 0.6852(2) 0.0378(8) Uani 1 2 d . . .
C10 C 0.3003(4) 1.2208(2) 0.7477(2) 0.0454(9) Uani 1 2 d . . .
C11 C 0.3224(4) 1.1714(2) 0.8277(2) 0.0454(9) Uani 1 2 d . . .
C12 C 0.3443(3) 1.0760(2) 0.8476(2) 0.0379(8) Uani 1 2 d . . .
C13 C 0.3393(3) 1.0311(2) 0.78612(19) 0.0303(7) Uani 1 2 d . . .
C14 C 0.4525(3) 0.8685(2) 0.84373(18) 0.0287(7) Uani 1 2 d . . .
C15 C 0.4983(3) 0.8874(2) 0.9157(2) 0.0346(7) Uani 1 2 d . . .
C17 C 0.5184(3) 0.7793(2) 0.8357(2) 0.0333(7) Uani 1 2 d . . .
C19 C 0.2326(3) 0.96132(19) 0.45566(18) 0.0257(6) Uani 1 2 d . . .
C20 C 0.3190(3) 0.9043(2) 0.41271(19) 0.0316(7) Uani 1 2 d . . .
C21 C 0.2941(3) 0.9070(2) 0.3324(2) 0.0343(7) Uani 1 2 d . . .
C22 C 0.1794(3) 0.96642(19) 0.29221(18) 0.0271(6) Uani 1 2 d . . .
C23 C 0.0915(3) 1.02362(19) 0.33484(18) 0.0259(6) Uani 1 2 d . . .
C24 C 0.1185(3) 1.02170(19) 0.41400(18) 0.0255(6) Uani 1 2 d . . .
C26 C 0.1713(3) 0.88088(19) 0.18966(19) 0.0296(7) Uani 1 2 d . . .
C27 C 0.0827(4) 0.8149(2) 0.2279(2) 0.0424(8) Uani 1 2 d . . .
C28 C 0.1026(4) 0.7301(2) 0.2087(3) 0.0491(9) Uani 1 2 d . . .
C29 C 0.2106(4) 0.7119(2) 0.1521(2) 0.0460(9) Uani 1 2 d . . .
C30 C 0.2976(4) 0.7781(2) 0.1135(2) 0.0435(8) Uani 1 2 d . . .
C31 C 0.2782(3) 0.8630(2) 0.1317(2) 0.0352(7) Uani 1 2 d . . .
C32 C 0.1114(3) 1.0504(2) 0.15110(18) 0.0298(7) Uani 1 2 d . . .
C33 C 0.0275(4) 1.0498(2) 0.0875(2) 0.0453(9) Uani 1 2 d . . .
C34 C -0.0045(5) 1.1303(3) 0.0262(3) 0.0573(11) Uani 1 2 d . . .
C35 C 0.0426(4) 1.2116(2) 0.0284(2) 0.0470(9) Uani 1 2 d . . .
C36 C 0.1224(3) 1.2125(2) 0.0929(2) 0.0373(8) Uani 1 2 d . . .
C37 C 0.1566(3) 1.1329(2) 0.15382(19) 0.0314(7) Uani 1 2 d . . .
C38 C 0.2935(3) 0.75509(19) 0.73447(19) 0.0275(6) Uani 1 2 d . . .
C39 C 0.2193(3) 0.7426(2) 0.81147(19) 0.0294(7) Uani 1 2 d . . .
C40 C 0.2150(3) 0.6553(2) 0.8640(2) 0.0343(7) Uani 1 2 d . . .
C41 C 0.2837(3) 0.5767(2) 0.8418(2) 0.0366(8) Uani 1 2 d . . .
C42 C 0.3520(3) 0.5894(2) 0.7632(2) 0.0365(8) Uani 1 2 d . . .
C43 C 0.3571(3) 0.6761(2) 0.7104(2) 0.0309(7) Uani 1 2 d . . .
C44 C 0.2870(4) 0.4799(2) 0.9003(3) 0.0543(10) Uani 1 2 d . . .
C45 C 0.2263(6) 0.4826(3) 0.9864(3) 0.0757(14) Uani 1 2 d . . .
C46 C 0.4446(6) 0.4339(4) 0.9063(4) 0.097(2) Uani 1 2 d . . .
C47 C 0.1988(7) 0.4226(3) 0.8655(4) 0.0941(18) Uani 1 2 d . . .
C48 C 0.2305(3) 1.12593(19) 0.51962(19) 0.0281(6) Uani 1 2 d . . .
C49 C 0.3212(3) 1.1597(2) 0.4510(2) 0.0325(7) Uani 1 2 d . . .
C50 C 0.2815(3) 1.2447(2) 0.3968(2) 0.0396(8) Uani 1 2 d . . .
C51 C 0.1516(4) 1.2990(2) 0.4089(2) 0.0421(8) Uani 1 2 d . . .
C52 C 0.0621(4) 1.2645(2) 0.4779(2) 0.0399(8) Uani 1 2 d . . .
C53 C 0.1002(3) 1.1794(2) 0.5324(2) 0.0335(7) Uani 1 2 d . . .
C54 C 0.1071(4) 1.3896(3) 0.3450(3) 0.0601(11) Uani 1 2 d . . .
C55 C 0.0722(5) 1.3645(3) 0.2658(3) 0.0789(15) Uani 1 2 d . . .
C56 C 0.2341(6) 1.4445(3) 0.3206(4) 0.106(2) Uani 1 2 d . . .
C57 C -0.0299(7) 1.4429(3) 0.3713(4) 0.0932(18) Uani 1 2 d . . .
C58 C 0.4631(13) 0.5918(8) 0.4342(8) 0.076(3) Uani 0.441(4) 2 d . . .
C62 C 0.4576(14) 0.6580(8) 0.4004(7) 0.093(3) Uani 0.559(4) 2 d . . .
H4 H 0.26638 0.81457 0.57547 0.0317 Uiso 1 2 calc R . .
H9 H 0.27638 1.21246 0.63017 0.0453 Uiso 1 2 calc R . .
H10 H 0.29023 1.28628 0.73465 0.0545 Uiso 1 2 calc R . .
H11 H 0.32252 1.20278 0.86964 0.0544 Uiso 1 2 calc R . .
H12 H 0.36265 1.04161 0.90265 0.0455 Uiso 1 2 calc R . .
H20 H 0.3971 0.86234 0.43933 0.0380 Uiso 1 2 calc R . .
H21 H 0.35593 0.86795 0.30433 0.0411 Uiso 1 2 calc R . .
H23 H 0.01187 1.06436 0.30863 0.0310 Uiso 1 2 calc R . .
H24 H 0.05847 1.06229 0.44131 0.0306 Uiso 1 2 calc R . .
H27 H 0.00776 0.8273 0.26735 0.0508 Uiso 1 2 calc R . .
H28 H 0.04108 0.68471 0.23496 0.0589 Uiso 1 2 calc R . .
H29 H 0.22522 0.65355 0.13965 0.0552 Uiso 1 2 calc R . .
H30 H 0.37212 0.76566 0.07381 0.0522 Uiso 1 2 calc R . .
H31 H 0.33833 0.90872 0.1042 0.0422 Uiso 1 2 calc R . .
H33 H -0.00787 0.99466 0.08583 0.0544 Uiso 1 2 calc R . .
H34 H -0.05997 1.12941 -0.01826 0.0687 Uiso 1 2 calc R . .
H35 H 0.02004 1.26633 -0.01402 0.0564 Uiso 1 2 calc R . .
H36 H 0.1543 1.2683 0.09549 0.0448 Uiso 1 2 calc R . .
H37 H 0.21178 1.13437 0.1982 0.0377 Uiso 1 2 calc R . .
H39 H 0.17061 0.79484 0.82841 0.0352 Uiso 1 2 calc R . .
H40 H 0.16396 0.64899 0.91643 0.0412 Uiso 1 2 calc R . .
H42 H 0.39636 0.5369 0.74523 0.0438 Uiso 1 2 calc R . .
H43 H 0.40453 0.68216 0.65704 0.0371 Uiso 1 2 calc R . .
H45A H 0.24012 0.42033 1.02329 0.0908 Uiso 1 2 calc R . .
H45B H 0.12193 0.50558 0.98489 0.0908 Uiso 1 2 calc R . .
H45C H 0.27743 0.52363 1.0068 0.0908 Uiso 1 2 calc R . .
H46A H 0.44927 0.37574 0.94943 0.1167 Uiso 1 2 calc R . .
H46B H 0.50522 0.47489 0.92004 0.1167 Uiso 1 2 calc R . .
H46C H 0.48053 0.42147 0.85314 0.1167 Uiso 1 2 calc R . .
H47A H 0.09539 0.44782 0.86699 0.1129 Uiso 1 2 calc R . .
H47B H 0.21089 0.35857 0.89883 0.1129 Uiso 1 2 calc R . .
H47C H 0.23353 0.42472 0.80822 0.1129 Uiso 1 2 calc R . .
H49 H 0.41113 1.12432 0.44117 0.0391 Uiso 1 2 calc R . .
H50 H 0.34485 1.2662 0.35013 0.0475 Uiso 1 2 calc R . .
H52 H -0.02753 1.30008 0.48797 0.0479 Uiso 1 2 calc R . .
H53 H 0.03662 1.15768 0.57887 0.0402 Uiso 1 2 calc R . .
H55A H -0.01269 1.33056 0.27769 0.0947 Uiso 1 2 calc R . .
H55B H 0.15641 1.32596 0.24783 0.0947 Uiso 1 2 calc R . .
H55C H 0.05074 1.4211 0.22194 0.0947 Uiso 1 2 calc R . .
H56A H 0.32081 1.40451 0.3073 0.1271 Uiso 1 2 calc R . .
H56B H 0.25314 1.46879 0.36661 0.1271 Uiso 1 2 calc R . .
H56C H 0.21114 1.49575 0.2722 0.1271 Uiso 1 2 calc R . .
H57A H -0.01383 1.46085 0.42133 0.1119 Uiso 1 2 calc R . .
H57B H -0.10913 1.40437 0.38273 0.1119 Uiso 1 2 calc R . .
H57C H -0.05611 1.49834 0.32702 0.1119 Uiso 1 2 calc R . .
H58A H 0.45578 0.53216 0.47679 0.0907 Uiso 0.441(4) 2 calc R . .
H58B H 0.49237 0.71999 0.38265 0.1116 Uiso 0.559(4) 2 calc R . .

loop_
_atom_site_aniso_label
_atom_site_aniso_U_11
_atom_site_aniso_U_22
_atom_site_aniso_U_33
_atom_site_aniso_U_12
_atom_site_aniso_U_13
_atom_site_aniso_U_23
Cl59 0.085(2) 0.133(3) 0.152(4) 0.017(2) -0.027(3) -0.014(3)
Cl60 0.187(5) 0.101(3) 0.167(5) -0.066(3) 0.093(4) -0.099(3)
Cl61 0.0649(15) 0.0473(12) 0.0664(18) -0.0079(10) -0.0228(12) -0.0124(11)
Cl63 0.205(4) 0.0685(16) 0.227(5) -0.032(2) -0.169(4) 0.017(2)
Cl64 0.095(3) 0.265(6) 0.161(4) 0.079(3) 0.004(2) 0.080(4)
Cl65 0.457(16) 0.174(5) 0.139(4) 0.109(7) 0.034(6) -0.056(4)
N16 0.0359(15) 0.068(2) 0.0356(18) 0.0199(13) -0.0135(13) -0.0202(15)
N18 0.0299(14) 0.0490(17) 0.064(2) 0.0169(12) -0.0245(14) -0.0187(15)
N25 0.0345(13) 0.0327(13) 0.0235(14) 0.0152(10) -0.0135(11) -0.0115(11)
C1 0.0126(12) 0.0383(15) 0.0265(17) 0.0092(10) -0.0064(11) -0.0108(13)
C2 0.0132(12) 0.0336(14) 0.0272(17) 0.0084(10) -0.0061(11) -0.0084(12)
C3 0.0121(12) 0.0339(14) 0.0273(17) 0.0105(10) -0.0064(10) -0.0096(12)
C4 0.0170(13) 0.0300(14) 0.0315(18) 0.0100(10) -0.0091(11) -0.0110(12)
C5 0.0104(12) 0.0359(15) 0.0286(17) 0.0091(10) -0.0077(11) -0.0090(13)
C6 0.0134(12) 0.0319(14) 0.0284(17) 0.0087(10) -0.0070(11) -0.0091(12)
C7 0.0134(12) 0.0310(14) 0.0308(17) 0.0080(10) -0.0047(11) -0.0104(12)
C8 0.0161(13) 0.0378(15) 0.0335(18) 0.0110(11) -0.0090(11) -0.0136(13)
C9 0.0393(17) 0.0316(16) 0.041(2) 0.0105(13) -0.0162(14) -0.0103(14)
C10 0.049(2) 0.0367(17) 0.053(2) 0.0135(14) -0.0232(17) -0.0194(17)
C11 0.046(2) 0.0451(18) 0.050(2) 0.0170(15) -0.0214(17) -0.0267(17)
C12 0.0313(16) 0.0476(18) 0.035(2) 0.0157(13) -0.0146(13) -0.0177(15)
C13 0.0181(13) 0.0391(16) 0.0320(18) 0.0105(11) -0.0092(12) -0.0114(14)
C14 0.0167(13) 0.0399(16) 0.0281(17) 0.0105(11) -0.0088(11) -0.0111(13)
C15 0.0216(14) 0.0487(18) 0.031(2) 0.0150(12) -0.0080(13) -0.0136(15)
C17 0.0220(14) 0.0423(17) 0.0335(19) 0.0109(13) -0.0163(12) -0.0092(14)
C19 0.0146(12) 0.0330(14) 0.0284(17) 0.0089(10) -0.0089(11) -0.0096(12)
C20 0.0237(14) 0.0390(16) 0.0297(18) 0.0199(12) -0.0154(12) -0.0127(14)
C21 0.0242(15) 0.0420(17) 0.0351(19) 0.0218(12) -0.0128(13) -0.0178(14)
C22 0.0186(13) 0.0336(14) 0.0274(17) 0.0094(11) -0.0100(11) -0.0090(12)
C23 0.0140(12) 0.0313(14) 0.0295(17) 0.0115(10) -0.0097(11) -0.0077(12)
C24 0.0150(12) 0.0329(14) 0.0271(17) 0.0095(10) -0.0076(11) -0.0098(12)
C26 0.0245(14) 0.0335(15) 0.0291(18) 0.0157(11) -0.0148(12) -0.0110(13)
C27 0.0364(17) 0.0445(18) 0.046(2) 0.0083(14) 0.0003(15) -0.0200(16)
C28 0.045(2) 0.0409(19) 0.060(3) 0.0035(15) -0.0046(18) -0.0148(18)
C29 0.045(2) 0.0357(17) 0.058(2) 0.0210(14) -0.0204(17) -0.0203(17)
C30 0.0366(18) 0.0465(19) 0.045(2) 0.0216(15) -0.0039(15) -0.0215(16)
C31 0.0266(15) 0.0400(16) 0.0370(19) 0.0138(12) -0.0078(13) -0.0141(14)
C32 0.0207(14) 0.0379(16) 0.0266(17) 0.0178(11) -0.0071(12) -0.0104(13)
C33 0.052(2) 0.0419(18) 0.045(2) 0.0213(15) -0.0288(17) -0.0212(16)
C34 0.071(3) 0.057(2) 0.043(2) 0.0361(19) -0.041(2) -0.0217(18)
C35 0.054(2) 0.0439(19) 0.034(2) 0.0276(16) -0.0089(16) -0.0099(16)
C36 0.0294(16) 0.0396(17) 0.035(2) 0.0096(12) -0.0027(13) -0.0035(14)
C37 0.0178(13) 0.0417(17) 0.0310(18) 0.0081(11) -0.0054(12) -0.0081(14)
C38 0.0159(13) 0.0333(15) 0.0310(18) 0.0094(10) -0.0121(11) -0.0076(13)
C39 0.0174(13) 0.0335(15) 0.0333(18) 0.0114(11) -0.0068(12) -0.0079(13)
C40 0.0208(14) 0.0392(16) 0.0350(19) 0.0111(12) -0.0063(12) -0.0022(14)
C41 0.0234(14) 0.0316(15) 0.047(2) 0.0128(12) -0.0121(14) -0.0013(14)
C42 0.0230(14) 0.0330(16) 0.049(2) 0.0153(12) -0.0075(14) -0.0117(15)
C43 0.0213(14) 0.0365(16) 0.0326(18) 0.0106(11) -0.0088(12) -0.0103(13)
C44 0.048(2) 0.0387(18) 0.058(3) 0.0176(15) -0.0045(18) 0.0064(17)
C45 0.082(3) 0.046(2) 0.068(3) 0.019(2) 0.006(2) 0.020(2)
C46 0.073(3) 0.081(3) 0.089(4) 0.055(3) -0.000(3) 0.026(3)
C47 0.131(5) 0.038(2) 0.101(4) -0.016(3) -0.026(4) 0.012(3)
C48 0.0226(14) 0.0324(14) 0.0298(18) 0.0075(11) -0.0117(12) -0.0112(13)
C49 0.0228(14) 0.0362(16) 0.0367(19) 0.0031(12) -0.0111(13) -0.0064(14)
C50 0.0300(16) 0.0415(17) 0.041(2) -0.0015(13) -0.0104(14) 0.0013(15)
C51 0.0385(18) 0.0335(16) 0.051(2) 0.0048(13) -0.0211(16) -0.0034(16)
C52 0.0367(17) 0.0343(16) 0.046(2) 0.0162(13) -0.0160(15) -0.0119(15)
C53 0.0308(15) 0.0365(16) 0.0306(18) 0.0108(12) -0.0096(13) -0.0097(14)
C54 0.046(2) 0.044(2) 0.075(3) 0.0072(16) -0.024(2) 0.011(2)
C55 0.063(3) 0.082(3) 0.071(3) 0.014(2) -0.029(2) 0.010(3)
C56 0.095(4) 0.047(3) 0.153(6) -0.016(2) -0.059(4) 0.036(3)
C57 0.110(4) 0.055(3) 0.087(4) 0.042(3) -0.017(3) 0.004(3)
C58 0.083(7) 0.037(5) 0.100(9) 0.007(5) 0.014(6) -0.020(6)
C62 0.138(10) 0.073(7) 0.070(7) -0.009(6) 0.019(6) -0.033(6)

loop_
_atom_type_symbol
_atom_type_description
_atom_type_scat_dispersion_real
_atom_type_scat_dispersion_imag
_atom_type_scat_source
C C 0.0181 0.0091
;
International Tables for Crystallography
(Vol. C, Tables 4.2.6.8 and 6.1.1.4)
;
H H 0.0000 0.0000
;
International Tables for Crystallography
(Vol. C, Table 6.1.1.4)
;
N N 0.0311 0.0180
;
International Tables for Crystallography
(Vol. C, Tables 4.2.6.8 and 6.1.1.4)
;
Cl Cl 0.3639 0.7018
;
International Tables for Crystallography
(Vol. C, Tables 4.2.6.8 and 6.1.1.4)
;

loop_
_geom_angle_atom_site_label_1
_geom_angle_atom_site_label_2
_geom_angle_atom_site_label_3
_geom_angle
_geom_angle_publ_flag
_geom_angle_site_symmetry_1
_geom_angle_site_symmetry_2
_geom_angle_site_symmetry_3
C22 N25 C26 117.9(2) yes . . .
C22 N25 C32 122.0(3) yes . . .
C26 N25 C32 120.1(3) yes . . .
C2 C1 C13 106.5(2) yes . . .
C2 C1 C14 128.6(3) yes . . .
C13 C1 C14 123.7(3) yes . . .
C1 C2 C3 132.0(2) yes . . .
C1 C2 C7 107.4(3) yes . . .
C3 C2 C7 120.5(3) yes . . .
C2 C3 C4 116.5(2) yes . . .
C2 C3 C38 124.2(3) yes . . .
C4 C3 C38 118.9(3) yes . . .
C3 C4 C5 123.6(3) yes . . .
C4 C5 C6 119.2(3) yes . . .
C4 C5 C19 118.1(3) yes . . .
C6 C5 C19 122.6(2) yes . . .
C5 C6 C7 117.8(2) yes . . .
C5 C6 C48 119.7(3) yes . . .
C7 C6 C48 122.4(3) yes . . .
C2 C7 C6 121.6(3) yes . . .
C2 C7 C8 108.5(3) yes . . .
C6 C7 C8 129.9(2) yes . . .
C7 C8 C9 132.3(3) yes . . .
C7 C8 C13 108.1(2) yes . . .
C9 C8 C13 119.6(3) yes . . .
C8 C9 C10 118.6(3) yes . . .
C9 C10 C11 121.6(3) yes . . .
C10 C11 C12 120.3(4) yes . . .
C11 C12 C13 119.1(3) yes . . .
C1 C13 C8 107.8(3) yes . . .
C1 C13 C12 131.4(3) yes . . .
C8 C13 C12 120.7(3) yes . . .
C1 C14 C15 122.8(3) yes . . .
C1 C14 C17 125.8(3) yes . . .
C15 C14 C17 110.9(2) yes . . .
N16 C15 C14 175.9(3) yes . . .
N18 C17 C14 172.3(4) yes . . .
C5 C19 C20 119.5(2) yes . . .
C5 C19 C24 123.3(3) yes . . .
C20 C19 C24 117.2(3) yes . . .
C19 C20 C21 121.6(3) yes . . .
C20 C21 C22 120.6(3) yes . . .
N25 C22 C21 120.5(3) yes . . .
N25 C22 C23 121.2(2) yes . . .
C21 C22 C23 118.3(3) yes . . .
C22 C23 C24 120.8(2) yes . . .
C19 C24 C23 121.6(3) yes . . .
N25 C26 C27 119.5(3) yes . . .
N25 C26 C31 120.8(3) yes . . .
C27 C26 C31 119.7(3) yes . . .
C26 C27 C28 120.0(3) yes . . .
C27 C28 C29 120.2(3) yes . . .
C28 C29 C30 119.7(4) yes . . .
C29 C30 C31 120.7(3) yes . . .
C26 C31 C30 119.8(3) yes . . .
N25 C32 C33 119.8(3) yes . . .
N25 C32 C37 121.2(3) yes . . .
C33 C32 C37 119.0(3) yes . . .
C32 C33 C34 119.4(4) yes . . .
C33 C34 C35 121.3(4) yes . . .
C34 C35 C36 119.0(3) yes . . .
C35 C36 C37 120.4(3) yes . . .
C32 C37 C36 120.7(3) yes . . .
C3 C38 C39 121.0(3) yes . . .
C3 C38 C43 121.5(3) yes . . .
C39 C38 C43 117.5(2) yes . . .
C38 C39 C40 121.1(3) yes . . .
C39 C40 C41 121.6(3) yes . . .
C40 C41 C42 116.9(3) yes . . .
C40 C41 C44 122.6(3) yes . . .
C42 C41 C44 120.5(3) yes . . .
C41 C42 C43 121.9(3) yes . . .
C38 C43 C42 120.9(3) yes . . .
C41 C44 C45 112.0(3) yes . . .
C41 C44 C46 109.0(3) yes . . .
C41 C44 C47 109.3(3) yes . . .
C45 C44 C46 108.1(4) yes . . .
C45 C44 C47 109.6(4) yes . . .
C46 C44 C47 108.9(4) yes . . .
C6 C48 C49 121.2(2) yes . . .
C6 C48 C53 120.2(2) yes . . .
C49 C48 C53 118.3(2) yes . . .
C48 C49 C50 120.6(3) yes . . .
C49 C50 C51 121.7(3) yes . . .
C50 C51 C52 117.1(3) yes . . .
C50 C51 C54 120.2(3) yes . . .
C52 C51 C54 122.6(3) yes . . .
C51 C52 C53 121.7(3) yes . . .
C48 C53 C52 120.5(3) yes . . .
C51 C54 C55 107.2(3) yes . . .
C51 C54 C56 110.2(3) yes . . .
C51 C54 C57 112.9(3) yes . . .
C55 C54 C56 106.0(4) yes . . .
C55 C54 C57 106.0(4) yes . . .
C56 C54 C57 114.0(4) yes . . .
Cl59 C58 Cl60 117.1(8) yes . . .
Cl59 C58 Cl61 99.9(6) yes . . .
Cl60 C58 Cl61 122.6(8) yes . . .
Cl63 C62 Cl64 109.6(8) yes . . .
Cl63 C62 Cl65 129.7(10) yes . . .
Cl64 C62 Cl65 100.9(6) yes . . .
C3 C4 H4 118.184 no . . .
C5 C4 H4 118.181 no . . .
C8 C9 H9 120.706 no . . .
C10 C9 H9 120.708 no . . .
C9 C10 H10 119.214 no . . .
C11 C10 H10 119.209 no . . .
C10 C11 H11 119.844 no . . .
C12 C11 H11 119.849 no . . .
C11 C12 H12 120.444 no . . .
C13 C12 H12 120.429 no . . .
C19 C20 H20 119.204 no . . .
C21 C20 H20 119.199 no . . .
C20 C21 H21 119.694 no . . .
C22 C21 H21 119.687 no . . .
C22 C23 H23 119.612 no . . .
C24 C23 H23 119.617 no . . .
C19 C24 H24 119.223 no . . .
C23 C24 H24 119.227 no . . .
C26 C27 H27 119.995 no . . .
C28 C27 H27 119.984 no . . .
C27 C28 H28 119.907 no . . .
C29 C28 H28 119.930 no . . .
C28 C29 H29 120.168 no . . .
C30 C29 H29 120.170 no . . .
C29 C30 H30 119.665 no . . .
C31 C30 H30 119.655 no . . .
C26 C31 H31 120.114 no . . .
C30 C31 H31 120.123 no . . .
C32 C33 H33 120.285 no . . .
C34 C33 H33 120.293 no . . .
C33 C34 H34 119.334 no . . .
C35 C34 H34 119.348 no . . .
C34 C35 H35 120.492 no . . .
C36 C35 H35 120.491 no . . .
C35 C36 H36 119.783 no . . .
C37 C36 H36 119.773 no . . .
C32 C37 H37 119.632 no . . .
C36 C37 H37 119.639 no . . .
C38 C39 H39 119.458 no . . .
C40 C39 H39 119.454 no . . .
C39 C40 H40 119.202 no . . .
C41 C40 H40 119.196 no . . .
C41 C42 H42 119.054 no . . .
C43 C42 H42 119.052 no . . .
C38 C43 H43 119.564 no . . .
C42 C43 H43 119.558 no . . .
C44 C45 H45A 109.464 no . . .
C44 C45 H45B 109.476 no . . .
C44 C45 H45C 109.474 no . . .
H45A C45 H45B 109.470 no . . .
H45A C45 H45C 109.465 no . . .
H45B C45 H45C 109.478 no . . .
C44 C46 H46A 109.466 no . . .
C44 C46 H46B 109.476 no . . .
C44 C46 H46C 109.473 no . . .
H46A C46 H46B 109.468 no . . .
H46A C46 H46C 109.471 no . . .
H46B C46 H46C 109.474 no . . .
C44 C47 H47A 109.467 no . . .
C44 C47 H47B 109.470 no . . .
C44 C47 H47C 109.473 no . . .
H47A C47 H47B 109.469 no . . .
H47A C47 H47C 109.477 no . . .
H47B C47 H47C 109.471 no . . .
C48 C49 H49 119.691 no . . .
C50 C49 H49 119.698 no . . .
C49 C50 H50 119.157 no . . .
C51 C50 H50 119.155 no . . .
C51 C52 H52 119.136 no . . .
C53 C52 H52 119.116 no . . .
C48 C53 H53 119.739 no . . .
C52 C53 H53 119.749 no . . .
C54 C55 H55A 109.471 no . . .
C54 C55 H55B 109.471 no . . .
C54 C55 H55C 109.474 no . . .
H55A C55 H55B 109.466 no . . .
H55A C55 H55C 109.468 no . . .
H55B C55 H55C 109.475 no . . .
C54 C56 H56A 109.469 no . . .
C54 C56 H56B 109.467 no . . .
C54 C56 H56C 109.475 no . . .
H56A C56 H56B 109.467 no . . .
H56A C56 H56C 109.476 no . . .
H56B C56 H56C 109.473 no . . .
C54 C57 H57A 109.466 no . . .
C54 C57 H57B 109.472 no . . .
C54 C57 H57C 109.470 no . . .
H57A C57 H57B 109.480 no . . .
H57A C57 H57C 109.468 no . . .
H57B C57 H57C 109.471 no . . .
Cl59 C58 H58A 105.183 no . . .
Cl60 C58 H58A 105.172 no . . .
Cl61 C58 H58A 105.185 no . . .
Cl63 C62 H58B 104.788 no . . .
Cl64 C62 H58B 104.786 no . . .
Cl65 C62 H58B 104.789 no . . .

loop_
_geom_bond_atom_site_label_1
_geom_bond_atom_site_label_2
_geom_bond_distance
_geom_bond_publ_flag
_geom_bond_site_symmetry_1
_geom_bond_site_symmetry_2
Cl59 C58 1.933(12) yes . .
Cl60 C58 1.474(15) yes . .
Cl61 C58 1.785(15) yes . .
Cl63 C62 1.322(14) yes . .
Cl64 C62 2.056(13) yes . .
Cl65 C62 1.607(13) yes . .
N16 C15 1.147(5) yes . .
N18 C17 1.147(4) yes . .
N25 C22 1.404(4) yes . .
N25 C26 1.433(4) yes . .
N25 C32 1.416(3) yes . .
C1 C2 1.473(5) yes . .
C1 C13 1.475(4) yes . .
C1 C14 1.365(4) yes . .
C2 C3 1.404(5) yes . .
C2 C7 1.411(4) yes . .
C3 C4 1.397(4) yes . .
C3 C38 1.479(4) yes . .
C4 C5 1.386(4) yes . .
C5 C6 1.425(5) yes . .
C5 C19 1.481(4) yes . .
C6 C7 1.390(4) yes . .
C6 C48 1.493(4) yes . .
C7 C8 1.478(5) yes . .
C8 C9 1.393(4) yes . .
C8 C13 1.404(4) yes . .
C9 C10 1.393(6) yes . .
C10 C11 1.372(5) yes . .
C11 C12 1.384(5) yes . .
C12 C13 1.389(5) yes . .
C14 C15 1.430(5) yes . .
C14 C17 1.436(4) yes . .
C19 C20 1.391(4) yes . .
C19 C24 1.400(3) yes . .
C20 C21 1.380(5) yes . .
C21 C22 1.388(4) yes . .
C22 C23 1.395(4) yes . .
C23 C24 1.369(4) yes . .
C26 C27 1.376(4) yes . .
C26 C31 1.375(4) yes . .
C27 C28 1.390(5) yes . .
C28 C29 1.366(5) yes . .
C29 C30 1.371(5) yes . .
C30 C31 1.383(5) yes . .
C32 C33 1.382(5) yes . .
C32 C37 1.389(5) yes . .
C33 C34 1.387(5) yes . .
C34 C35 1.378(6) yes . .
C35 C36 1.371(5) yes . .
C36 C37 1.377(4) yes . .
C38 C39 1.389(4) yes . .
C38 C43 1.397(4) yes . .
C39 C40 1.386(4) yes . .
C40 C41 1.392(4) yes . .
C41 C42 1.389(5) yes . .
C41 C44 1.531(4) yes . .
C42 C43 1.382(4) yes . .
C44 C45 1.514(6) yes . .
C44 C46 1.525(6) yes . .
C44 C47 1.529(8) yes . .
C48 C49 1.391(4) yes . .
C48 C53 1.387(4) yes . .
C49 C50 1.387(4) yes . .
C50 C51 1.388(4) yes . .
C51 C52 1.392(5) yes . .
C51 C54 1.531(5) yes . .
C52 C53 1.387(4) yes . .
C54 C55 1.552(8) yes . .
C54 C56 1.506(7) yes . .
C54 C57 1.499(7) yes . .
C4 H4 0.950 no . .
C9 H9 0.950 no . .
C10 H10 0.950 no . .
C11 H11 0.950 no . .
C12 H12 0.950 no . .
C20 H20 0.950 no . .
C21 H21 0.950 no . .
C23 H23 0.950 no . .
C24 H24 0.950 no . .
C27 H27 0.950 no . .
C28 H28 0.950 no . .
C29 H29 0.950 no . .
C30 H30 0.950 no . .
C31 H31 0.950 no . .
C33 H33 0.950 no . .
C34 H34 0.950 no . .
C35 H35 0.950 no . .
C36 H36 0.950 no . .
C37 H37 0.950 no . .
C39 H39 0.950 no . .
C40 H40 0.950 no . .
C42 H42 0.950 no . .
C43 H43 0.950 no . .
C45 H45A 0.980 no . .
C45 H45B 0.980 no . .
C45 H45C 0.980 no . .
C46 H46A 0.980 no . .
C46 H46B 0.980 no . .
C46 H46C 0.980 no . .
C47 H47A 0.980 no . .
C47 H47B 0.980 no . .
C47 H47C 0.980 no . .
C49 H49 0.950 no . .
C50 H50 0.950 no . .
C52 H52 0.950 no . .
C53 H53 0.950 no . .
C55 H55A 0.980 no . .
C55 H55B 0.980 no . .
C55 H55C 0.980 no . .
C56 H56A 0.980 no . .
C56 H56B 0.980 no . .
C56 H56C 0.980 no . .
C57 H57A 0.980 no . .
C57 H57B 0.980 no . .
C57 H57C 0.980 no . .
C58 H58A 1.000 no . .
C62 H58B 1.000 no . .

loop_
_geom_contact_atom_site_label_1
_geom_contact_atom_site_label_2
_geom_contact_distance
_geom_contact_publ_flag
_geom_contact_site_symmetry_1
_geom_contact_site_symmetry_2
N16 C1 3.534(5) no . .
N16 C12 3.372(4) no . .
N16 C17 3.335(5) no . .
N18 C1 3.591(4) no . .
N18 C15 3.309(5) no . .
N18 C38 3.194(4) no . .
N18 C39 3.388(4) no . .
N18 C40 3.596(4) no . .
N18 C42 3.484(5) no . .
N18 C43 3.267(5) no . .
C1 C38 3.236(5) no . .
C1 C39 3.300(4) no . .
C2 C5 2.795(4) no . .
C2 C17 3.125(4) no . .
C2 C39 3.092(4) no . .
C3 C6 2.856(4) no . .
C3 C14 3.298(5) no . .
C3 C17 3.293(4) no . .
C4 C7 2.751(5) no . .
C4 C20 2.989(4) no . .
C4 C43 3.033(4) no . .
C5 C49 3.213(4) no . .
C5 C53 3.500(4) no . .
C6 C9 3.308(5) no . .
C6 C24 3.170(5) no . .
C7 C49 3.567(4) no . .
C7 C53 3.242(4) no . .
C8 C11 2.779(6) no . .
C8 C14 3.597(4) no . .
C8 C48 3.141(5) no . .
C8 C53 3.504(4) no . .
C9 C12 2.801(5) no . .
C9 C48 3.205(5) no . .
C9 C53 3.251(5) no . .
C10 C13 2.753(4) no . .
C12 C14 3.174(5) no . .
C12 C15 2.981(4) no . .
C13 C15 2.965(4) no . .
C14 C38 3.382(5) no . .
C14 C39 3.256(5) no . .
C17 C38 2.932(5) no . .
C17 C39 2.994(4) no . .
C17 C40 3.539(4) no . .
C17 C43 3.485(5) no . .
C19 C22 2.816(4) no . .
C19 C48 2.966(5) no . .
C19 C49 3.213(4) no . .
C20 C23 2.753(4) no . .
C21 C24 2.754(4) no . .
C21 C26 2.891(5) no . .
C21 C27 3.412(5) no . .
C22 C27 3.060(5) no . .
C22 C31 3.459(5) no . .
C22 C37 2.939(4) no . .
C23 C32 2.999(4) no . .
C23 C37 3.106(4) no . .
C24 C48 3.008(5) no . .
C24 C49 3.221(5) no . .
C24 C53 3.474(5) no . .
C26 C29 2.765(5) no . .
C26 C33 2.893(4) no . .
C27 C30 2.743(5) no . .
C27 C32 3.501(4) no . .
C28 C31 2.753(5) no . .
C31 C32 3.113(4) no . .
C31 C33 3.354(4) no . .
C32 C35 2.782(4) no . .
C33 C36 2.764(5) no . .
C34 C37 2.738(6) no . .
C38 C41 2.833(4) no . .
C39 C42 2.749(5) no . .
C40 C43 2.751(4) no . .
C40 C45 2.863(5) no . .
C40 C47 3.548(6) no . .
C42 C46 2.975(6) no . .
C42 C47 3.109(6) no . .
C48 C51 2.824(4) no . .
C49 C52 2.751(4) no . .
C50 C53 2.755(4) no . .
C50 C55 3.090(6) no . .
C50 C56 2.943(6) no . .
C52 C55 3.483(6) no . .
C52 C57 2.879(5) no . .
Cl59 C52 3.558(6) no . 2_576
Cl60 C42 3.531(7) no . 2_666
Cl61 C49 3.599(5) no . 2_676
Cl61 C50 3.399(5) no . 2_676
Cl63 C28 3.445(6) no . .
Cl63 C29 3.495(6) no . .
Cl64 Cl65 3.249(9) no . 2_666
Cl64 C57 3.425(7) no . 1_645
Cl65 Cl64 3.249(9) no . 2_666
N16 N16 3.403(5) no . 2_677
N16 C11 3.509(5) no . 2_677
N16 C12 3.409(5) no . 2_677
N16 C30 3.415(4) no . 1_556
N16 C31 3.393(4) no . 1_556
N16 C36 3.575(4) no . 2_676
N16 C37 3.453(4) no . 2_676
N18 C36 3.563(5) no . 2_676
C5 C24 3.507(3) no . 2_576
C9 C62 3.587(13) no . 2_676
C10 C62 3.518(12) no . 2_676
C11 N16 3.509(5) no . 2_677
C12 N16 3.409(5) no . 2_677
C15 C37 3.306(4) no . 2_676
C17 C37 3.508(4) no . 2_676
C24 C5 3.507(3) no . 2_576
C24 C24 3.446(4) no . 2_576
C28 Cl63 3.445(6) no . .
C29 Cl63 3.495(6) no . .
C30 N16 3.415(4) no . 1_554
C31 N16 3.393(4) no . 1_554
C35 C39 3.595(5) no . 2_576
C35 C40 3.575(5) no . 2_576
C36 N16 3.575(4) no . 2_676
C36 N18 3.563(5) no . 2_676
C36 C39 3.480(4) no . 2_576
C36 C40 3.586(4) no . 2_576
C37 N16 3.453(4) no . 2_676
C37 C15 3.306(4) no . 2_676
C37 C17 3.508(4) no . 2_676
C39 C35 3.595(5) no . 2_576
C39 C36 3.480(4) no . 2_576
C40 C35 3.575(5) no . 2_576
C40 C36 3.586(4) no . 2_576
C42 Cl60 3.531(7) no . 2_666
C49 Cl61 3.599(5) no . 2_676
C50 Cl61 3.399(5) no . 2_676
C52 Cl59 3.558(6) no . 2_576
C57 Cl64 3.425(7) no . 1_465
C58 C58 3.092(15) no . 2_666
C62 C9 3.587(13) no . 2_676
C62 C10 3.518(12) no . 2_676
N16 H12 2.6149 no . .
N25 H21 2.5997 no . .
N25 H23 2.6191 no . .
N25 H27 2.5921 no . .
N25 H31 2.6177 no . .
N25 H33 2.5979 no . .
N25 H37 2.6215 no . .
C1 H12 2.8612 no . .
C1 H39 2.9018 no . .
C2 H4 3.2387 no . .
C2 H39 2.8686 no . .
C3 H39 2.6565 no . .
C3 H43 2.6742 no . .
C4 H20 2.7875 no . .
C4 H43 2.8200 no . .
C5 H20 2.6248 no . .
C5 H24 2.7084 no . .
C5 H49 3.1473 no . .
C6 H4 3.2746 no . .
C6 H9 3.1547 no . .
C6 H24 2.9729 no . .
C6 H49 2.6762 no . .
C6 H53 2.6524 no . .
C7 H9 2.8868 no . .
C7 H53 3.1304 no . .
C8 H10 3.2524 no . .
C8 H12 3.2850 no . .
C8 H53 3.3219 no . .
C9 H11 3.2661 no . .
C9 H53 3.1932 no . .
C10 H12 3.2487 no . .
C11 H9 3.2689 no . .
C12 H10 3.2426 no . .
C13 H9 3.2796 no . .
C13 H11 3.2501 no . .
C14 H12 3.0255 no . .
C14 H39 3.0486 no . .
C15 H12 2.4518 no . .
C17 H39 3.2133 no . .
C19 H4 2.5758 no . .
C19 H21 3.2700 no . .
C19 H23 3.2691 no . .
C19 H49 3.1182 no . .
C20 H4 2.7469 no . .
C20 H24 3.2431 no . .
C21 H23 3.2496 no . .
C21 H27 3.4499 no . .
C22 H20 3.2557 no . .
C22 H24 3.2556 no . .
C22 H27 2.9567 no . .
C22 H37 2.6590 no . .
C23 H21 3.2511 no . .
C23 H37 2.7149 no . .
C24 H20 3.2443 no . .
C24 H49 3.4430 no . .
C26 H21 2.6457 no . .
C26 H28 3.2515 no . .
C26 H30 3.2410 no . .
C26 H33 2.6230 no . .
C27 H21 3.2379 no . .
C27 H29 3.2486 no . .
C27 H31 3.2382 no . .
C27 H33 3.1738 no . .
C28 H30 3.2231 no . .
C29 H27 3.2441 no . .
C29 H31 3.2481 no . .
C30 H28 3.2254 no . .
C31 H21 3.0780 no . .
C31 H27 3.2374 no . .
C31 H29 3.2502 no . .
C31 H33 3.1030 no . .
C32 H23 2.7755 no . .
C32 H31 2.9899 no . .
C32 H34 3.2455 no . .
C32 H36 3.2594 no . .
C33 H31 3.3153 no . .
C33 H35 3.2670 no . .
C33 H37 3.2457 no . .
C34 H36 3.2291 no . .
C35 H33 3.2644 no . .
C35 H37 3.2392 no . .
C36 H34 3.2255 no . .
C36 H55B 3.5423 no . .
C37 H23 2.8260 no . .
C37 H33 3.2507 no . .
C37 H35 3.2455 no . .
C38 H4 2.6074 no . .
C38 H40 3.2658 no . .
C38 H42 3.2674 no . .
C39 H43 3.2435 no . .
C40 H42 3.2319 no . .
C40 H45B 2.7985 no . .
C40 H45C 2.7303 no . .
C40 H46B 3.5439 no . .
C40 H47A 3.4740 no . .
C41 H39 3.2748 no . .
C41 H43 3.2715 no . .
C41 H45A 3.3623 no . .
C41 H45B 2.7637 no . .
C41 H45C 2.6736 no . .
C41 H46A 3.3354 no . .
C41 H46B 2.6128 no . .
C41 H46C 2.7338 no . .
C41 H47A 2.7348 no . .
C41 H47B 3.3415 no . .
C41 H47C 2.6268 no . .
C42 H40 3.2321 no . .
C42 H46B 3.0856 no . .
C42 H46C 2.7539 no . .
C42 H47A 3.4735 no . .
C42 H47C 2.7681 no . .
C43 H4 2.7498 no . .
C43 H39 3.2441 no . .
C44 H40 2.7208 no . .
C44 H42 2.6726 no . .
C45 H40 2.4902 no . .
C45 H46A 2.5709 no . .
C45 H46B 2.7220 no . .
C45 H46C 3.3070 no . .
C45 H47A 2.6431 no . .
C45 H47B 2.7051 no . .
C45 H47C 3.3310 no . .
C46 H42 2.7817 no . .
C46 H45A 2.5936 no . .
C46 H45B 3.3129 no . .
C46 H45C 2.6901 no . .
C46 H47A 3.3321 no . .
C46 H47B 2.6227 no . .
C46 H47C 2.7149 no . .
C47 H42 2.9728 no . .
C47 H45A 2.7067 no . .
C47 H45B 2.6346 no . .
C47 H45C 3.3336 no . .
C47 H46A 2.7365 no . .
C47 H46B 3.3301 no . .
C47 H46C 2.6017 no . .
C48 H9 2.6393 no . .
C48 H24 2.5945 no . .
C48 H50 3.2637 no . .
C48 H52 3.2590 no . .
C49 H9 3.2928 no . .
C49 H24 3.0684 no . .
C49 H53 3.2467 no . .
C50 H24 3.5758 no . .
C50 H52 3.2326 no . .
C50 H55A 3.4256 no . .
C50 H55B 2.7589 no . .
C50 H56A 2.5477 no . .
C50 H56B 3.2746 no . .
C51 H49 3.2728 no . .
C51 H53 3.2784 no . .
C51 H55A 2.6948 no . .
C51 H55B 2.6259 no . .
C51 H55C 3.3349 no . .
C51 H56A 2.5954 no . .
C51 H56B 2.7645 no . .
C51 H56C 3.3308 no . .
C51 H57A 2.7448 no . .
C51 H57B 2.6997 no . .
C51 H57C 3.3635 no . .
C52 H9 3.2459 no . .
C52 H24 3.2888 no . .
C52 H50 3.2334 no . .
C52 H55A 3.3541 no . .
C52 H57A 2.8757 no . .
C52 H57B 2.6941 no . .
C53 H9 2.6075 no . .
C53 H24 2.7225 no . .
C53 H49 3.2458 no . .
C54 H50 2.6676 no . .
C54 H52 2.7186 no . .
C55 H36 3.5221 no . .
C55 H50 3.0107 no . .
C55 H56A 2.6670 no . .
C55 H56B 3.3054 no . .
C55 H56C 2.5553 no . .
C55 H57A 3.3036 no . .
C55 H57B 2.6047 no . .
C55 H57C 2.6020 no . .
C56 H50 2.6783 no . .
C56 H55A 3.2991 no . .
C56 H55B 2.6387 no . .
C56 H55C 2.6054 no . .
C56 H57A 2.7497 no . .
C56 H57B 3.3506 no . .
C56 H57C 2.6984 no . .
C57 H52 2.5046 no . .
C57 H55A 2.5896 no . .
C57 H55B 3.2924 no . .
C57 H55C 2.6455 no . .
C57 H56A 3.3496 no . .
C57 H56B 2.7031 no . .
C57 H56C 2.7478 no . .
H4 H20 2.4699 no . .
H4 H43 2.3788 no . .
H9 H10 2.3422 no . .
H9 H53 2.7684 no . .
H10 H11 2.3085 no . .
H11 H12 2.3385 no . .
H20 H21 2.3137 no . .
H21 H27 3.5168 no . .
H21 H31 3.2706 no . .
H23 H24 2.3025 no . .
H23 H37 2.6290 no . .
H24 H49 3.5354 no . .
H24 H53 3.0151 no . .
H27 H28 2.3381 no . .
H27 H33 3.4101 no . .
H28 H29 2.3179 no . .
H29 H30 2.3186 no . .
H30 H31 2.3294 no . .
H31 H33 3.2948 no . .
H33 H34 2.3313 no . .
H34 H35 2.3257 no . .
H35 H36 2.3253 no . .
H36 H37 2.3188 no . .
H36 H55A 3.5933 no . .
H36 H55B 2.9209 no . .
H36 H55C 3.5218 no . .
H37 H55B 3.1896 no . .
H39 H40 2.3167 no . .
H40 H45A 3.4568 no . .
H40 H45B 2.2452 no . .
H40 H45C 2.2806 no . .
H40 H47A 3.5241 no . .
H42 H43 2.3123 no . .
H42 H46B 3.0564 no . .
H42 H46C 2.2662 no . .
H42 H47A 3.5215 no . .
H42 H47C 2.4085 no . .
H45A H46A 2.3203 no . .
H45A H46B 2.9661 no . .
H45A H46C 3.4600 no . .
H45A H47A 2.9644 no . .
H45A H47B 2.5597 no . .
H45B H46A 3.4632 no . .
H45B H47A 2.4156 no . .
H45B H47B 2.9496 no . .
H45B H47C 3.5211 no . .
H45C H46A 2.8844 no . .
H45C H46B 2.5864 no . .
H45C H47A 3.5275 no . .
H46A H47A 3.5890 no . .
H46A H47B 2.5140 no . .
H46A H47C 3.1143 no . .
H46B H47B 3.5540 no . .
H46B H47C 3.5596 no . .
H46C H47A 3.5308 no . .
H46C H47B 2.7784 no . .
H46C H47C 2.4686 no . .
H49 H50 2.3200 no . .
H50 H55A 3.5507 no . .
H50 H55B 2.4694 no . .
H50 H56A 2.0138 no . .
H50 H56B 3.1432 no . .
H50 H56C 3.4607 no . .
H52 H53 2.3210 no . .
H52 H55A 3.4341 no . .
H52 H57A 2.4138 no . .
H52 H57B 2.1475 no . .
H52 H57C 3.4643 no . .
H55A H56A 3.5618 no . .
H55A H56C 3.4597 no . .
H55A H57A 3.5021 no . .
H55A H57B 2.3747 no . .
H55A H57C 2.8431 no . .
H55B H56A 2.4891 no . .
H55B H56B 3.5622 no . .
H55B H56C 2.8353 no . .
H55B H57B 3.4893 no . .
H55B H57C 3.5140 no . .
H55C H56A 2.9481 no . .
H55C H56B 3.4852 no . .
H55C H56C 2.3341 no . .
H55C H57A 3.5441 no . .
H55C H57B 2.9293 no . .
H55C H57C 2.4318 no . .
H56A H57C 3.5980 no . .
H56B H57A 2.5707 no . .
H56B H57C 2.9491 no . .
H56C H57A 3.0952 no . .
H56C H57C 2.5636 no . .
Cl59 H21 3.5227 no . .
Cl59 H52 2.6708 no . 2_576
Cl59 H56B 3.1853 no . 1_545
Cl59 H57A 3.5925 no . 2_576
Cl59 H57B 3.3956 no . 2_576
Cl60 H10 2.9649 no . 2_676
Cl60 H42 2.6459 no . 2_666
Cl60 H46C 3.5775 no . 2_666
Cl60 H47C 3.3701 no . 2_666
Cl60 H56B 3.2001 no . 1_545
Cl60 H58A 2.7350 no . 2_666
Cl61 H9 2.9704 no . 2_676
Cl61 H20 3.0215 no . .
Cl61 H43 3.0840 no . .
Cl61 H50 3.5346 no . 2_676
Cl61 H56B 3.3410 no . 2_676
Cl61 H58A 2.8528 no . 2_666
Cl63 H10 3.2800 no . 2_676
Cl63 H21 3.1436 no . .
Cl63 H56B 3.1206 no . 1_545
Cl63 H56C 3.5181 no . 1_545
Cl64 H9 3.4228 no . 2_676
Cl64 H10 2.9615 no . 2_676
Cl64 H42 3.5024 no . 2_666
Cl64 H57A 3.3246 no . 1_645
Cl64 H57B 3.2044 no . 1_645
Cl64 H57C 3.1734 no . 1_645
Cl65 H4 3.2271 no . .
Cl65 H20 3.1453 no . .
Cl65 H43 2.9129 no . .
Cl65 H52 3.4395 no . 2_576
Cl65 H57B 3.2976 no . 2_576
N16 H11 2.9541 no . 2_677
N16 H12 2.7486 no . 2_677
N16 H30 2.7903 no . 1_556
N16 H31 2.7500 no . 1_556
N16 H31 3.2206 no . 2_676
N18 H36 2.9010 no . 2_676
N18 H37 3.1545 no . 2_676
N18 H45A 3.0936 no . 2_667
N18 H46A 3.5267 no . 2_667
N18 H50 3.0394 no . 2_676
N18 H55B 2.7188 no . 2_676
N18 H56A 3.2794 no . 2_676
C2 H23 3.1379 no . 2_576
C2 H49 3.4844 no . 2_676
C3 H23 3.0367 no . 2_576
C3 H49 3.1980 no . 2_676
C3 H50 3.5288 no . 2_676
C4 H23 3.1714 no . 2_576
C4 H24 3.1927 no . 2_576
C4 H49 2.9382 no . 2_676
C5 H23 3.3697 no . 2_576
C5 H24 2.9809 no . 2_576
C5 H49 3.1132 no . 2_676
C6 H23 3.3491 no . 2_576
C6 H24 3.5583 no . 2_576
C6 H49 3.5717 no . 2_676
C7 H23 3.2261 no . 2_576
C8 H20 3.5306 no . 2_676
C8 H21 3.2969 no . 2_676
C8 H27 3.1040 no . 2_576
C9 H20 3.4790 no . 2_676
C9 H21 3.2464 no . 2_676
C9 H27 2.8315 no . 2_576
C9 H58B 2.6954 no . 2_676
C10 H21 3.4069 no . 2_676
C10 H27 3.1012 no . 2_576
C10 H28 3.3004 no . 2_576
C10 H47C 3.4599 no . 1_565
C10 H58B 2.8278 no . 2_676
C11 H27 3.5792 no . 2_576
C11 H31 3.3916 no . 2_676
C11 H47B 3.3574 no . 1_565
C12 H31 3.1818 no . 2_676
C12 H33 3.4425 no . 2_576
C13 H21 3.4494 no . 2_676
C13 H33 3.5965 no . 2_576
C14 H37 3.1273 no . 2_676
C15 H30 3.0486 no . 1_556
C15 H31 3.4473 no . 1_556
C15 H31 3.5636 no . 2_676
C15 H37 3.1853 no . 2_676
C17 H36 3.2626 no . 2_676
C17 H37 2.9345 no . 2_676
C17 H50 3.4644 no . 2_676
C17 H55B 3.5523 no . 2_676
C19 H24 3.0850 no . 2_576
C19 H53 3.4620 no . 2_576
C20 H49 3.5701 no . 2_676
C20 H53 3.5426 no . 2_576
C20 H58B 3.1514 no . .
C21 H53 3.4451 no . 2_576
C21 H58B 3.1021 no . .
C22 H53 3.2243 no . 2_576
C23 H53 3.0977 no . 2_576
C24 H24 2.9099 no . 2_576
C24 H53 3.2298 no . 2_576
C26 H34 3.1991 no . 2_575
C27 H34 3.4174 no . 2_575
C27 H53 3.4466 no . 2_576
C28 H34 3.3619 no . 2_575
C28 H35 3.5477 no . 2_575
C28 H56C 3.4512 no . 1_545
C29 H34 3.0858 no . 2_575
C29 H35 3.2222 no . 2_575
C29 H46C 3.2648 no . 2_666
C29 H56C 3.3603 no . 1_545
C30 H34 2.8183 no . 2_575
C30 H46A 3.3654 no . 2_666
C30 H46C 3.3456 no . 2_666
C31 H34 2.8767 no . 2_575
C32 H39 3.3067 no . 2_576
C33 H33 3.1877 no . 2_575
C33 H34 3.1952 no . 2_575
C33 H39 3.3092 no . 2_576
C34 H33 2.9914 no . 2_575
C34 H39 3.1479 no . 2_576
C35 H11 3.5647 no . 1_554
C35 H39 2.9615 no . 2_576
C35 H40 2.9196 no . 2_576
C35 H47B 3.1568 no . 1_564
C36 H39 2.9165 no . 2_576
C36 H40 3.1245 no . 2_576
C36 H45A 3.3634 no . 1_564
C36 H47B 3.5245 no . 1_564
C37 H39 3.0892 no . 2_576
C38 H50 3.5267 no . 2_676
C38 H55A 3.1235 no . 2_576
C39 H55A 3.0325 no . 2_576
C40 H35 3.5145 no . 2_576
C40 H36 3.5179 no . 2_576
C40 H55A 3.1116 no . 2_576
C40 H55C 3.4499 no . 2_576
C41 H55A 3.2753 no . 2_576
C41 H55C 3.3684 no . 2_576
C42 H55A 3.2700 no . 2_576
C42 H56A 3.1619 no . 2_676
C42 H57B 3.4556 no . 2_576
C43 H50 3.0281 no . 2_676
C43 H55A 3.1992 no . 2_576
C43 H56A 3.0781 no . 2_676
C43 H57B 3.4273 no . 2_576
C45 H36 3.4076 no . 1_546
C45 H45B 3.2087 no . 2_567
C45 H46B 3.2916 no . 2_667
C46 H29 3.2648 no . 2_666
C46 H30 3.1962 no . 2_666
C46 H45C 3.3004 no . 2_667
C47 H10 3.3751 no . 1_545
C47 H11 3.3469 no . 1_545
C47 H35 3.2335 no . 1_546
C47 H55C 3.2093 no . 2_576
C47 H57C 3.4529 no . 2_576
C49 H20 3.2638 no . 2_676
C50 H43 3.2360 no . 2_676
C53 H27 3.4021 no . 2_576
C55 H47A 3.3856 no . 2_576
C56 H42 3.5334 no . 2_676
C58 H56B 3.3426 no . 1_545
C58 H58A 2.1530 no . 2_666
C62 H9 3.2977 no . 2_676
C62 H10 3.1507 no . 2_676
C62 H20 3.2940 no . .
C62 H21 3.2093 no . .
H4 Cl65 3.2271 no . .
H4 H24 3.2982 no . 2_576
H4 H49 3.2276 no . 2_676
H4 H52 3.4102 no . 2_576
H9 Cl61 2.9704 no . 2_676
H9 Cl64 3.4228 no . 2_676
H9 C62 3.2977 no . 2_676
H9 H20 3.2981 no . 2_676
H9 H27 3.0599 no . 2_576
H9 H58B 2.4789 no . 2_676
H10 Cl60 2.9649 no . 2_676
H10 Cl63 3.2800 no . 2_676
H10 Cl64 2.9615 no . 2_676
H10 C47 3.3751 no . 1_565
H10 C62 3.1507 no . 2_676
H10 H27 3.4733 no . 2_576
H10 H28 3.0564 no . 2_576
H10 H47B 3.2191 no . 1_565
H10 H47C 2.6742 no . 1_565
H10 H58B 2.6980 no . 2_676
H11 N16 2.9541 no . 2_677
H11 C35 3.5647 no . 1_556
H11 C47 3.3469 no . 1_565
H11 H30 3.2097 no . 2_676
H11 H31 3.3548 no . 2_676
H11 H35 3.4397 no . 1_556
H11 H47B 2.5883 no . 1_565
H11 H47C 3.2506 no . 1_565
H12 N16 2.7486 no . 2_677
H12 H31 3.4576 no . 1_556
H12 H31 2.9650 no . 2_676
H12 H33 3.3970 no . 2_576
H20 Cl61 3.0215 no . .
H20 Cl65 3.1453 no . .
H20 C8 3.5306 no . 2_676
H20 C9 3.4790 no . 2_676
H20 C49 3.2638 no . 2_676
H20 C62 3.2940 no . .
H20 H9 3.2981 no . 2_676
H20 H49 2.8683 no . 2_676
H20 H58B 2.5938 no . .
H21 Cl59 3.5227 no . .
H21 Cl63 3.1436 no . .
H21 C8 3.2969 no . 2_676
H21 C9 3.2464 no . 2_676
H21 C10 3.4069 no . 2_676
H21 C13 3.4494 no . 2_676
H21 C62 3.2093 no . .
H21 H58B 2.5044 no . .
H23 C2 3.1379 no . 2_576
H23 C3 3.0367 no . 2_576
H23 C4 3.1714 no . 2_576
H23 C5 3.3697 no . 2_576
H23 C6 3.3491 no . 2_576
H23 C7 3.2261 no . 2_576
H23 H39 3.1265 no . 2_576
H23 H53 3.4665 no . 2_576
H24 C4 3.1927 no . 2_576
H24 C5 2.9809 no . 2_576
H24 C6 3.5583 no . 2_576
H24 C19 3.0850 no . 2_576
H24 C24 2.9099 no . 2_576
H24 H4 3.2982 no . 2_576
H24 H24 2.6202 no . 2_576
H27 C8 3.1040 no . 2_576
H27 C9 2.8315 no . 2_576
H27 C10 3.1012 no . 2_576
H27 C11 3.5792 no . 2_576
H27 C53 3.4021 no . 2_576
H27 H9 3.0599 no . 2_576
H27 H10 3.4733 no . 2_576
H27 H53 2.6451 no . 2_576
H28 C10 3.3004 no . 2_576
H28 H10 3.0564 no . 2_576
H28 H47A 3.4004 no . 2_566
H28 H47C 3.4643 no . 2_566
H28 H56C 2.9987 no . 1_545
H28 H57C 3.0595 no . 1_545
H29 C46 3.2648 no . 2_666
H29 H34 3.5874 no . 2_575
H29 H35 3.1349 no . 2_575
H29 H45C 3.3117 no . 1_554
H29 H46A 3.2699 no . 2_666
H29 H46B 3.1944 no . 2_666
H29 H46C 2.8002 no . 2_666
H29 H47A 3.5673 no . 2_566
H29 H56C 2.8125 no . 1_545
H30 N16 2.7903 no . 1_554
H30 C15 3.0486 no . 1_554
H30 C46 3.1962 no . 2_666
H30 H11 3.2097 no . 2_676
H30 H34 3.1859 no . 2_575
H30 H46A 2.6038 no . 2_666
H30 H46C 2.9573 no . 2_666
H31 N16 2.7500 no . 1_554
H31 N16 3.2206 no . 2_676
H31 C11 3.3916 no . 2_676
H31 C12 3.1818 no . 2_676
H31 C15 3.4473 no . 1_554
H31 C15 3.5636 no . 2_676
H31 H11 3.3548 no . 2_676
H31 H12 3.4576 no . 1_554
H31 H12 2.9650 no . 2_676
H31 H34 3.2662 no . 2_575
H33 C12 3.4425 no . 2_576
H33 C13 3.5965 no . 2_576
H33 C33 3.1877 no . 2_575
H33 C34 2.9914 no . 2_575
H33 H12 3.3970 no . 2_576
H33 H33 2.8388 no . 2_575
H33 H34 2.4257 no . 2_575
H34 C26 3.1991 no . 2_575
H34 C27 3.4174 no . 2_575
H34 C28 3.3619 no . 2_575
H34 C29 3.0858 no . 2_575
H34 C30 2.8183 no . 2_575
H34 C31 2.8767 no . 2_575
H34 C33 3.1952 no . 2_575
H34 H29 3.5874 no . 2_575
H34 H30 3.1859 no . 2_575
H34 H31 3.2662 no . 2_575
H34 H33 2.4257 no . 2_575
H35 C28 3.5477 no . 2_575
H35 C29 3.2222 no . 2_575
H35 C40 3.5145 no . 2_576
H35 C47 3.2335 no . 1_564
H35 H11 3.4397 no . 1_554
H35 H29 3.1349 no . 2_575
H35 H39 3.4139 no . 2_576
H35 H40 2.6866 no . 2_576
H35 H45A 3.5265 no . 1_564
H35 H47A 3.0731 no . 1_564
H35 H47B 2.5298 no . 1_564
H36 N18 2.9010 no . 2_676
H36 C17 3.2626 no . 2_676
H36 C40 3.5179 no . 2_576
H36 C45 3.4076 no . 1_564
H36 H39 3.3364 no . 2_576
H36 H40 3.0371 no . 2_576
H36 H45A 2.5090 no . 1_564
H36 H45B 3.5665 no . 1_564
H36 H47B 3.2505 no . 1_564
H37 N18 3.1545 no . 2_676
H37 C14 3.1273 no . 2_676
H37 C15 3.1853 no . 2_676
H37 C17 2.9345 no . 2_676
H37 H39 3.5867 no . 2_576
H39 C32 3.3067 no . 2_576
H39 C33 3.3092 no . 2_576
H39 C34 3.1479 no . 2_576
H39 C35 2.9615 no . 2_576
H39 C36 2.9165 no . 2_576
H39 C37 3.0892 no . 2_576
H39 H23 3.1265 no . 2_576
H39 H35 3.4139 no . 2_576
H39 H36 3.3364 no . 2_576
H39 H37 3.5867 no . 2_576
H39 H55A 3.4717 no . 2_576
H40 C35 2.9196 no . 2_576
H40 C36 3.1245 no . 2_576
H40 H35 2.6866 no . 2_576
H40 H36 3.0371 no . 2_576
H40 H55A 3.5915 no . 2_576
H42 Cl60 2.6459 no . 2_666
H42 Cl64 3.5024 no . 2_666
H42 C56 3.5334 no . 2_676
H42 H56A 2.8809 no . 2_676
H42 H56C 3.5987 no . 2_676
H42 H57B 3.4451 no . 2_576
H43 Cl61 3.0840 no . .
H43 Cl65 2.9129 no . .
H43 C50 3.2360 no . 2_676
H43 H49 3.5554 no . 2_676
H43 H50 2.5438 no . 2_676
H43 H56A 2.7317 no . 2_676
H43 H57B 3.3981 no . 2_576
H45A N18 3.0936 no . 2_667
H45A C36 3.3634 no . 1_546
H45A H35 3.5265 no . 1_546
H45A H36 2.5090 no . 1_546
H45A H45B 3.3860 no . 2_567
H45A H46B 3.3679 no . 2_667
H45B C45 3.2087 no . 2_567
H45B H36 3.5665 no . 1_546
H45B H45A 3.3860 no . 2_567
H45B H45B 2.2943 no . 2_567
H45B H47A 3.2189 no . 2_567
H45C C46 3.3004 no . 2_667
H45C H29 3.3117 no . 1_556
H45C H46A 3.3739 no . 2_667
H45C H46B 2.4634 no . 2_667
H46A N18 3.5267 no . 2_667
H46A C30 3.3654 no . 2_666
H46A H29 3.2699 no . 2_666
H46A H30 2.6038 no . 2_666
H46A H45C 3.3739 no . 2_667
H46B C45 3.2916 no . 2_667
H46B H29 3.1944 no . 2_666
H46B H45A 3.3679 no . 2_667
H46B H45C 2.4634 no . 2_667
H46B H46B 2.9731 no . 2_667
H46C Cl60 3.5775 no . 2_666
H46C C29 3.2648 no . 2_666
H46C C30 3.3456 no . 2_666
H46C H29 2.8002 no . 2_666
H46C H30 2.9573 no . 2_666
H46C H56C 3.5695 no . 2_676
H47A C55 3.3856 no . 2_576
H47A H28 3.4004 no . 2_566
H47A H29 3.5673 no . 2_566
H47A H35 3.0731 no . 1_546
H47A H45B 3.2189 no . 2_567
H47A H55C 2.4548 no . 2_576
H47A H57C 3.1867 no . 2_576
H47B C11 3.3574 no . 1_545
H47B C35 3.1568 no . 1_546
H47B C36 3.5245 no . 1_546
H47B H10 3.2191 no . 1_545
H47B H11 2.5883 no . 1_545
H47B H35 2.5298 no . 1_546
H47B H36 3.2505 no . 1_546
H47C Cl60 3.3701 no . 2_666
H47C C10 3.4599 no . 1_545
H47C H10 2.6742 no . 1_545
H47C H11 3.2506 no . 1_545
H47C H28 3.4643 no . 2_566
H47C H55C 3.2383 no . 2_576
H47C H57C 2.8209 no . 2_576
H49 C2 3.4844 no . 2_676
H49 C3 3.1980 no . 2_676
H49 C4 2.9382 no . 2_676
H49 C5 3.1132 no . 2_676
H49 C6 3.5717 no . 2_676
H49 C20 3.5701 no . 2_676
H49 H4 3.2276 no . 2_676
H49 H20 2.8683 no . 2_676
H49 H43 3.5554 no . 2_676
H50 Cl61 3.5346 no . 2_676
H50 N18 3.0394 no . 2_676
H50 C3 3.5288 no . 2_676
H50 C17 3.4644 no . 2_676
H50 C38 3.5267 no . 2_676
H50 C43 3.0281 no . 2_676
H50 H43 2.5438 no . 2_676
H52 Cl59 2.6708 no . 2_576
H52 Cl65 3.4395 no . 2_576
H52 H4 3.4102 no . 2_576
H53 C19 3.4620 no . 2_576
H53 C20 3.5426 no . 2_576
H53 C21 3.4451 no . 2_576
H53 C22 3.2243 no . 2_576
H53 C23 3.0977 no . 2_576
H53 C24 3.2298 no . 2_576
H53 C27 3.4466 no . 2_576
H53 H23 3.4665 no . 2_576
H53 H27 2.6451 no . 2_576
H55A C38 3.1235 no . 2_576
H55A C39 3.0325 no . 2_576
H55A C40 3.1116 no . 2_576
H55A C41 3.2753 no . 2_576
H55A C42 3.2700 no . 2_576
H55A C43 3.1992 no . 2_576
H55A H39 3.4717 no . 2_576
H55A H40 3.5915 no . 2_576
H55B N18 2.7188 no . 2_676
H55B C17 3.5523 no . 2_676
H55C C40 3.4499 no . 2_576
H55C C41 3.3684 no . 2_576
H55C C47 3.2093 no . 2_576
H55C H47A 2.4548 no . 2_576
H55C H47C 3.2383 no . 2_576
H56A N18 3.2794 no . 2_676
H56A C42 3.1619 no . 2_676
H56A C43 3.0781 no . 2_676
H56A H42 2.8809 no . 2_676
H56A H43 2.7317 no . 2_676
H56B Cl59 3.1853 no . 1_565
H56B Cl60 3.2001 no . 1_565
H56B Cl61 3.3410 no . 2_676
H56B Cl63 3.1206 no . 1_565
H56B C58 3.3426 no . 1_565
H56B H58A 3.1644 no . 1_565
H56C Cl63 3.5181 no . 1_565
H56C C28 3.4512 no . 1_565
H56C C29 3.3603 no . 1_565
H56C H28 2.9987 no . 1_565
H56C H29 2.8125 no . 1_565
H56C H42 3.5987 no . 2_676
H56C H46C 3.5695 no . 2_676
H57A Cl59 3.5925 no . 2_576
H57A Cl64 3.3246 no . 1_465
H57A H57A 3.2188 no . 2_586
H57B Cl59 3.3956 no . 2_576
H57B Cl64 3.2044 no . 1_465
H57B Cl65 3.2976 no . 2_576
H57B C42 3.4556 no . 2_576
H57B C43 3.4273 no . 2_576
H57B H42 3.4451 no . 2_576
H57B H43 3.3981 no . 2_576
H57C Cl64 3.1734 no . 1_465
H57C C47 3.4529 no . 2_576
H57C H28 3.0595 no . 1_565
H57C H47A 3.1867 no . 2_576
H57C H47C 2.8209 no . 2_576
H58A Cl60 2.7350 no . 2_666
H58A Cl61 2.8528 no . 2_666
H58A C58 2.1530 no . 2_666
H58A H56B 3.1644 no . 1_545
H58A H58A 1.3084 no . 2_666
H58B C9 2.6954 no . 2_676
H58B C10 2.8278 no . 2_676
H58B C20 3.1514 no . .
H58B C21 3.1021 no . .
H58B H9 2.4789 no . 2_676
H58B H10 2.6980 no . 2_676
H58B H20 2.5938 no . .
H58B H21 2.5044 no . .

loop_
_geom_torsion_atom_site_label_1
_geom_torsion_atom_site_label_2
_geom_torsion_atom_site_label_3
_geom_torsion_atom_site_label_4
_geom_torsion
_geom_torsion_publ_flag
_geom_torsion_site_symmetry_1
_geom_torsion_site_symmetry_2
_geom_torsion_site_symmetry_3
_geom_torsion_site_symmetry_4
C22 N25 C26 C27 64.8(3) no . . . .
C22 N25 C26 C31 -114.7(3) no . . . .
C26 N25 C22 C21 37.8(3) no . . . .
C26 N25 C22 C23 -141.0(2) no . . . .
C22 N25 C32 C33 -152.3(2) no . . . .
C22 N25 C32 C37 28.8(4) no . . . .
C32 N25 C22 C21 -139.7(2) no . . . .
C32 N25 C22 C23 41.4(4) no . . . .
C26 N25 C32 C33 30.2(4) no . . . .
C26 N25 C32 C37 -148.7(2) no . . . .
C32 N25 C26 C27 -117.6(3) no . . . .
C32 N25 C26 C31 62.9(3) no . . . .
C2 C1 C13 C8 -12.4(3) no . . . .
C2 C1 C13 C12 171.5(2) no . . . .
C13 C1 C2 C3 -166.5(2) no . . . .
C13 C1 C2 C7 11.9(3) no . . . .
C2 C1 C14 C15 175.2(2) no . . . .
C2 C1 C14 C17 3.3(4) no . . . .
C14 C1 C2 C3 25.9(4) no . . . .
C14 C1 C2 C7 -155.7(2) no . . . .
C13 C1 C14 C15 9.6(4) no . . . .
C13 C1 C14 C17 -162.4(2) no . . . .
C14 C1 C13 C8 156.0(2) no . . . .
C14 C1 C13 C12 -20.2(4) no . . . .
C1 C2 C3 C4 -172.8(2) no . . . .
C1 C2 C3 C38 13.5(4) no . . . .
C1 C2 C7 C6 174.52(19) no . . . .
C1 C2 C7 C8 -7.1(3) no . . . .
C3 C2 C7 C6 -6.8(4) no . . . .
C3 C2 C7 C8 171.5(2) no . . . .
C7 C2 C3 C4 9.0(3) no . . . .
C7 C2 C3 C38 -164.8(2) no . . . .
C2 C3 C4 C5 -3.9(3) no . . . .
C2 C3 C38 C39 40.1(4) no . . . .
C2 C3 C38 C43 -140.7(3) no . . . .
C4 C3 C38 C39 -133.6(3) no . . . .
C4 C3 C38 C43 45.7(3) no . . . .
C38 C3 C4 C5 170.2(2) no . . . .
C3 C4 C5 C6 -3.5(4) no . . . .
C3 C4 C5 C19 179.2(2) no . . . .
C4 C5 C6 C7 5.8(3) no . . . .
C4 C5 C6 C48 -172.53(19) no . . . .
C4 C5 C19 C20 -48.2(3) no . . . .
C4 C5 C19 C24 128.9(3) no . . . .
C6 C5 C19 C20 134.6(2) no . . . .
C6 C5 C19 C24 -48.3(4) no . . . .
C19 C5 C6 C7 -177.05(19) no . . . .
C19 C5 C6 C48 4.6(3) no . . . .
C5 C6 C7 C2 -0.8(3) no . . . .
C5 C6 C7 C8 -178.8(2) no . . . .
C5 C6 C48 C49 -66.9(4) no . . . .
C5 C6 C48 C53 107.4(3) no . . . .
C7 C6 C48 C49 114.9(3) no . . . .
C7 C6 C48 C53 -70.8(4) no . . . .
C48 C6 C7 C2 177.5(2) no . . . .
C48 C6 C7 C8 -0.5(4) no . . . .
C2 C7 C8 C9 179.8(2) no . . . .
C2 C7 C8 C13 -0.7(3) no . . . .
C6 C7 C8 C9 -2.0(5) no . . . .
C6 C7 C8 C13 177.5(2) no . . . .
C7 C8 C9 C10 176.3(2) no . . . .
C7 C8 C13 C1 8.1(3) no . . . .
C7 C8 C13 C12 -175.2(2) no . . . .
C9 C8 C13 C1 -172.2(2) no . . . .
C9 C8 C13 C12 4.4(4) no . . . .
C13 C8 C9 C10 -3.3(4) no . . . .
C8 C9 C10 C11 -0.4(5) no . . . .
C9 C10 C11 C12 3.1(5) no . . . .
C10 C11 C12 C13 -2.0(5) no . . . .
C11 C12 C13 C1 174.0(3) no . . . .
C11 C12 C13 C8 -1.8(4) no . . . .
C5 C19 C20 C21 177.5(2) no . . . .
C5 C19 C24 C23 -176.1(2) no . . . .
C20 C19 C24 C23 1.0(4) no . . . .
C24 C19 C20 C21 0.2(4) no . . . .
C19 C20 C21 C22 -1.0(4) no . . . .
C20 C21 C22 N25 -178.2(2) no . . . .
C20 C21 C22 C23 0.6(4) no . . . .
N25 C22 C23 C24 179.4(2) no . . . .
C21 C22 C23 C24 0.6(4) no . . . .
C22 C23 C24 C19 -1.4(4) no . . . .
N25 C26 C27 C28 -178.6(2) no . . . .
N25 C26 C31 C30 178.2(2) no . . . .
C27 C26 C31 C30 -1.4(4) no . . . .
C31 C26 C27 C28 0.9(5) no . . . .
C26 C27 C28 C29 0.2(5) no . . . .
C27 C28 C29 C30 -1.0(5) no . . . .
C28 C29 C30 C31 0.6(5) no . . . .
C29 C30 C31 C26 0.6(5) no . . . .
N25 C32 C33 C34 -176.3(2) no . . . .
N25 C32 C37 C36 177.0(2) no . . . .
C33 C32 C37 C36 -1.9(4) no . . . .
C37 C32 C33 C34 2.6(4) no . . . .
C32 C33 C34 C35 -1.7(5) no . . . .
C33 C34 C35 C36 -0.1(6) no . . . .
C34 C35 C36 C37 0.9(5) no . . . .
C35 C36 C37 C32 0.2(4) no . . . .
C3 C38 C39 C40 -177.5(2) no . . . .
C3 C38 C43 C42 177.6(2) no . . . .
C39 C38 C43 C42 -3.1(4) no . . . .
C43 C38 C39 C40 3.2(4) no . . . .
C38 C39 C40 C41 -0.5(5) no . . . .
C39 C40 C41 C42 -2.4(5) no . . . .
C39 C40 C41 C44 176.9(3) no . . . .
C40 C41 C42 C43 2.6(5) no . . . .
C40 C41 C44 C45 -7.8(5) no . . . .
C40 C41 C44 C46 -127.4(3) no . . . .
C40 C41 C44 C47 113.8(4) no . . . .
C42 C41 C44 C45 171.6(3) no . . . .
C42 C41 C44 C46 52.0(4) no . . . .
C42 C41 C44 C47 -66.8(4) no . . . .
C44 C41 C42 C43 -176.8(3) no . . . .
C41 C42 C43 C38 0.2(5) no . . . .
C6 C48 C49 C50 174.2(3) no . . . .
C6 C48 C53 C52 -174.5(3) no . . . .
C49 C48 C53 C52 -0.0(5) no . . . .
C53 C48 C49 C50 -0.2(5) no . . . .
C48 C49 C50 C51 0.3(6) no . . . .
C49 C50 C51 C52 -0.1(6) no . . . .
C49 C50 C51 C54 -176.3(3) no . . . .
C50 C51 C52 C53 -0.1(6) no . . . .
C50 C51 C54 C55 68.3(4) no . . . .
C50 C51 C54 C56 -46.6(5) no . . . .
C50 C51 C54 C57 -175.3(3) no . . . .
C52 C51 C54 C55 -107.6(4) no . . . .
C52 C51 C54 C56 137.4(4) no . . . .
C52 C51 C54 C57 8.7(6) no . . . .
C54 C51 C52 C53 176.0(3) no . . . .
C51 C52 C53 C48 0.2(6) no . . . .
